data_1545194
loop_
_publ_author_name
'Sawada, Tomohisa'
'Yoshizawa, Michito'
'Sato, Sota'
'Fujita, Makoto'

_publ_contact_author 'Makoto Fujita'
_publ_contact_author_email mfujita@appchem.t.u-tokyo.ac.jp
_publ_section_title
;
 Minimal nucleotide duplex formation in water through enclathration in
 self-assembled hosts
;
_journal_issue 1
_journal_name_full 'Nature Chemistry'
_journal_page_first 53
_journal_paper_doi 10.1038/nchem.100
_journal_volume 1
_journal_year 2009
_chemical_absolute_configuration rmad
_chemical_formula_sum 'C93.5 H186.96 N36.71 O45.36 P Pt6'
_chemical_formula_weight 3753.01
_chemical_name_systematic
; 

 ? 

;
_space_group_IT_number 18
_symmetry_cell_setting orthorhombic
_symmetry_space_group_name_Hall 'P 2 2ab'
_symmetry_space_group_name_H-M 'P 21 21 2'
_atom_sites_solution_hydrogens geom
_atom_sites_solution_primary direct
_atom_sites_solution_secondary difmap
_audit_creation_method SHELXL-97
_cell_angle_alpha 90.00
_cell_angle_beta 90.00
_cell_angle_gamma 90.00
_cell_formula_units_Z 4
_cell_length_a 23.445(3)
_cell_length_b 26.734(3)
_cell_length_c 28.033(4)
_cell_measurement_reflns_used 9071
_cell_measurement_temperature 80(2)
_cell_measurement_theta_max 21.721
_cell_measurement_theta_min 2.265
_cell_volume 17570(4)
_computing_cell_refinement 'Bruker SAINT'
_computing_data_collection 'Bruker APEX-II'
_computing_data_reduction 'Bruker SAINT'
_computing_molecular_graphics 'Bruker XP'
_computing_publication_material 'Bruker SHELXTL'
_computing_structure_refinement 'SHELXL-97 (Sheldrick, 1997)'
_computing_structure_solution 'SHELXS-97 (Sheldrick, 1990)'
_diffrn_ambient_temperature 80(2)
_diffrn_measured_fraction_theta_full 0.996
_diffrn_measured_fraction_theta_max 0.996
_diffrn_measurement_device_type 'CCD area detector'
_diffrn_measurement_method 'omega scan'
_diffrn_radiation_monochromator 'focusing mirror'
_diffrn_radiation_source 'fine-focus rotating anode'
_diffrn_radiation_type MoK\a
_diffrn_radiation_wavelength 0.71073
_diffrn_reflns_av_R_equivalents 0.1189
_diffrn_reflns_av_sigmaI/netI 0.1199
_diffrn_reflns_limit_h_max 30
_diffrn_reflns_limit_h_min -30
_diffrn_reflns_limit_k_max 34
_diffrn_reflns_limit_k_min -34
_diffrn_reflns_limit_l_max 35
_diffrn_reflns_limit_l_min -35
_diffrn_reflns_number 198100
_diffrn_reflns_theta_full 27.24
_diffrn_reflns_theta_max 27.24
_diffrn_reflns_theta_min 1.64
_diffrn_standards_decay_% none
_exptl_absorpt_coefficient_mu 4.840
_exptl_absorpt_correction_T_max 0.8684
_exptl_absorpt_correction_T_min 0.7939
_exptl_absorpt_correction_type multi-scan
_exptl_absorpt_process_details SADABS
_exptl_crystal_colour 'pale yellow'
_exptl_crystal_density_diffrn 1.419
_exptl_crystal_density_method 'not measured'
_exptl_crystal_description plate
_exptl_crystal_F_000 7403
_exptl_crystal_size_max 0.05
_exptl_crystal_size_mid 0.05
_exptl_crystal_size_min 0.03
_refine_diff_density_max 1.767
_refine_diff_density_min -1.286
_refine_diff_density_rms 0.184
_refine_ls_abs_structure_details 'Flack H D (1983), Acta Cryst. A39, 876-881'
_refine_ls_abs_structure_Flack 0.028(13)
_refine_ls_extinction_method none
_refine_ls_goodness_of_fit_ref 1.009
_refine_ls_hydrogen_treatment constr
_refine_ls_matrix_type full
_refine_ls_number_parameters 1819
_refine_ls_number_reflns 39161
_refine_ls_number_restraints 868
_refine_ls_restrained_S_all 1.004
_refine_ls_R_factor_all 0.2065
_refine_ls_R_factor_gt 0.0742
_refine_ls_shift/su_max 0.014
_refine_ls_shift/su_mean 0.000
_refine_ls_structure_factor_coef Fsqd
_refine_ls_weighting_details 'calc w=1/[\s^2^(Fo^2^)+(0.1321P)^2^+6.7833P] where P=(Fo^2^+2Fc^2^)/3'
_refine_ls_weighting_scheme calc
_refine_ls_wR_factor_gt 0.1899
_refine_ls_wR_factor_ref 0.2604
_reflns_number_gt 16363
_reflns_number_total 39161
_reflns_threshold_expression >2sigma(I)
_cod_data_source_file nchem.100-s2.cif
_cod_data_source_block sawa49
_cod_depositor_comments
;
The following automatic conversions were performed:

'_symmetry_cell_setting' value 'Orthorhombic' changed to
'orthorhombic' according to the built-in table from CIF Core
dictionary named 'cif_core.dic' version 2.4.1 from 2010-06-29.

Automatic conversion script
Id: cif_fix_values 4624 2016-04-14 12:54:50Z antanas 
;
_cod_original_sg_symbol_H-M P2(1)2(1)2
_cod_original_formula_sum 'C93.50 H186.96 N36.71 O45.36 P Pt6'
_cod_database_code 1545194

loop_
_symmetry_equiv_pos_as_xyz
'x, y, z'
'-x, -y, z'
'-x+1/2, y+1/2, -z'
'x+1/2, -y+1/2, -z'

loop_
_atom_site_label
_atom_site_type_symbol
_atom_site_fract_x
_atom_site_fract_y
_atom_site_fract_z
_atom_site_U_iso_or_equiv
_atom_site_adp_type
_atom_site_occupancy
_atom_site_symmetry_multiplicity
_atom_site_calc_flag
_atom_site_refinement_flags
_atom_site_disorder_assembly
_atom_site_disorder_group
Pt1 Pt -0.26476(3) 0.60236(3) 0.13266(2) 0.0728(2) Uani 1 1 d . . .
Pt2 Pt -0.51181(3) 0.16030(3) 0.14185(3) 0.0747(2) Uani 1 1 d . . .
Pt3 Pt 0.04310(3) 0.19203(3) 0.11645(2) 0.0781(2) Uani 1 1 d . A .
Pt4 Pt -0.26065(5) 0.59921(4) 0.37464(3) 0.1042(3) Uani 1 1 d . . .
Pt5 Pt -0.49858(4) 0.15940(4) 0.38378(3) 0.1081(3) Uani 1 1 d . . .
Pt6 Pt 0.05725(4) 0.19035(5) 0.35840(3) 0.1178(4) Uani 1 1 d . . .
N1A N -0.4419(6) 0.2037(5) 0.1397(4) 0.063(3) Uani 1 1 d U . .
N2A N -0.0329(5) 0.2271(5) 0.1184(5) 0.065(3) Uani 1 1 d U . .
N3A N -0.2585(6) 0.5255(4) 0.1327(4) 0.060(3) Uani 1 1 d U . .
N4A N -0.2400(5) 0.2702(4) 0.1354(4) 0.052(3) Uani 1 1 d U . .
N5A N -0.1960(5) 0.3491(5) 0.1305(4) 0.056(3) Uani 1 1 d U . .
N6A N -0.2956(5) 0.3435(5) 0.1398(4) 0.051(3) Uani 1 1 d U . .
C1A C -0.4439(6) 0.2529(6) 0.1411(6) 0.060(4) Uani 1 1 d U . .
H1AA H -0.4804 0.2682 0.1401 0.072 Uiso 1 1 calc R . .
C2A C -0.3970(6) 0.2839(7) 0.1440(6) 0.062(4) Uani 1 1 d U . .
H2AA H -0.4011 0.3188 0.1491 0.074 Uiso 1 1 calc R . .
C3A C -0.3421(6) 0.2615(6) 0.1391(6) 0.059(3) Uani 1 1 d U . .
C4A C -0.3415(8) 0.2113(6) 0.1362(7) 0.077(5) Uani 1 1 d U . .
H4AA H -0.3060 0.1946 0.1328 0.092 Uiso 1 1 calc R . .
C5A C -0.3915(7) 0.1828(7) 0.1381(6) 0.067(4) Uani 1 1 d U . .
H5AA H -0.3888 0.1474 0.1382 0.081 Uiso 1 1 calc R . .
C6A C -0.0814(7) 0.2004(7) 0.1248(6) 0.068(4) Uani 1 1 d U . .
H6AA H -0.0786 0.1650 0.1265 0.082 Uiso 1 1 calc R . .
C7A C -0.1343(7) 0.2217(7) 0.1290(6) 0.068(4) Uani 1 1 d U . .
H7AA H -0.1674 0.2014 0.1316 0.081 Uiso 1 1 calc R . .
C8A C -0.1389(6) 0.2732(6) 0.1294(5) 0.055(3) Uani 1 1 d U . .
C9A C -0.0887(7) 0.3016(7) 0.1237(6) 0.068(4) Uani 1 1 d U . .
H9AA H -0.0896 0.3371 0.1234 0.082 Uiso 1 1 calc R . .
C10A C -0.0369(7) 0.2752(7) 0.1185(6) 0.067(4) Uani 1 1 d U . .
H10A H -0.0028 0.2941 0.1149 0.080 Uiso 1 1 calc R . .
C11A C -0.2094(8) 0.5066(6) 0.1255(6) 0.067(4) Uani 1 1 d U . .
H11A H -0.1775 0.5273 0.1190 0.080 Uiso 1 1 calc R . .
C12A C -0.2033(8) 0.4518(6) 0.1274(6) 0.071(4) Uani 1 1 d U . .
H12A H -0.1667 0.4369 0.1249 0.086 Uiso 1 1 calc R . .
C13A C -0.2531(7) 0.4212(6) 0.1331(4) 0.055(3) Uani 1 1 d U . .
C14A C -0.3044(8) 0.4463(6) 0.1416(6) 0.066(4) Uani 1 1 d U . .
H14A H -0.3388 0.4286 0.1475 0.080 Uiso 1 1 calc R . .
C15A C -0.3029(8) 0.4967(7) 0.1409(6) 0.066(4) Uani 1 1 d U . .
H15A H -0.3379 0.5133 0.1471 0.079 Uiso 1 1 calc R . .
C16A C -0.2915(5) 0.2917(5) 0.1386(5) 0.045(3) Uani 1 1 d U . .
C17A C -0.1947(6) 0.2975(6) 0.1313(5) 0.052(3) Uani 1 1 d U . .
C18A C -0.2489(7) 0.3695(6) 0.1345(5) 0.053(3) Uani 1 1 d U . .
N1B N -0.4248(8) 0.2013(8) 0.3797(6) 0.100(5) Uani 1 1 d U . .
N2B N -0.2538(8) 0.5224(7) 0.3726(5) 0.095(5) Uani 1 1 d U . .
N3B N -0.0175(7) 0.2261(9) 0.3583(6) 0.111(6) Uani 1 1 d U A .
N4B N -0.2843(6) 0.3398(7) 0.3692(5) 0.081(4) Uani 1 1 d U . .
N5B N -0.1828(6) 0.3453(7) 0.3647(5) 0.076(3) Uani 1 1 d U . .
N6B N -0.2270(6) 0.2684(6) 0.3636(4) 0.074(3) Uani 1 1 d U . .
C1B C -0.3769(9) 0.1790(9) 0.3743(7) 0.093(5) Uani 1 1 d U . .
H1BA H -0.3763 0.1435 0.3732 0.112 Uiso 1 1 calc R . .
C2B C -0.3213(9) 0.2069(8) 0.3697(7) 0.093(5) Uani 1 1 d U . .
H2BA H -0.2852 0.1912 0.3662 0.112 Uiso 1 1 calc R . .
C3B C -0.3292(8) 0.2586(8) 0.3711(7) 0.083(5) Uani 1 1 d U . .
C4B C -0.3816(8) 0.2802(9) 0.3774(7) 0.088(5) Uani 1 1 d U . .
H4BA H -0.3845 0.3155 0.3800 0.106 Uiso 1 1 calc R . .
C5B C -0.4293(9) 0.2517(9) 0.3798(7) 0.092(5) Uani 1 1 d U . .
H5BA H -0.4658 0.2671 0.3815 0.110 Uiso 1 1 calc R . .
C6B C -0.2954(11) 0.4924(9) 0.3758(7) 0.106(6) Uani 1 1 d U . .
H6BA H -0.3317 0.5071 0.3812 0.127 Uiso 1 1 calc R . .
C7B C -0.2945(11) 0.4443(9) 0.3728(8) 0.105(6) Uani 1 1 d U . .
H7BA H -0.3280 0.4243 0.3732 0.127 Uiso 1 1 calc R . .
C8B C -0.2401(9) 0.4242(8) 0.3688(5) 0.082(4) Uani 1 1 d U . .
C9B C -0.1951(10) 0.4551(9) 0.3639(7) 0.100(6) Uani 1 1 d U . .
H9BA H -0.1583 0.4416 0.3581 0.120 Uiso 1 1 calc R . .
C10B C -0.2018(11) 0.5024(10) 0.3671(7) 0.104(6) Uani 1 1 d U . .
H10B H -0.1694 0.5237 0.3656 0.124 Uiso 1 1 calc R . .
C11B C -0.0257(10) 0.2749(11) 0.3583(8) 0.118(7) Uani 1 1 d U . .
H11B H 0.0069 0.2961 0.3564 0.142 Uiso 1 1 calc R A .
C12B C -0.0761(9) 0.2960(9) 0.3607(8) 0.108(7) Uani 1 1 d U A .
H12B H -0.0769 0.3315 0.3628 0.130 Uiso 1 1 calc R . .
C13B C -0.1259(8) 0.2729(8) 0.3605(6) 0.080(4) Uani 1 1 d U . .
C14B C -0.1209(9) 0.2209(9) 0.3600(7) 0.092(5) Uani 1 1 d U A .
H14B H -0.1545 0.2011 0.3609 0.111 Uiso 1 1 calc R . .
C15B C -0.0675(8) 0.1971(10) 0.3582(6) 0.097(5) Uani 1 1 d U . .
H15B H -0.0652 0.1617 0.3570 0.116 Uiso 1 1 calc R A .
C16B C -0.2761(9) 0.2886(9) 0.3657(7) 0.096(5) Uani 1 1 d U . .
C17B C -0.2353(9) 0.3670(8) 0.3668(6) 0.085(4) Uani 1 1 d U . .
C18B C -0.1806(8) 0.2979(8) 0.3620(6) 0.079(4) Uani 1 1 d U A .
N1C N -0.2589(7) 0.6011(6) 0.3023(4) 0.080(4) Uani 1 1 d U . .
C2C C -0.2176(9) 0.6014(10) 0.2771(6) 0.101(7) Uani 1 1 d U . .
H2CA H -0.1818 0.6020 0.2931 0.122 Uiso 1 1 calc R . .
C3C C -0.2154(9) 0.6009(10) 0.2295(6) 0.099(7) Uani 1 1 d U . .
H3CA H -0.1798 0.5990 0.2134 0.119 Uiso 1 1 calc R . .
N4C N -0.2646(6) 0.6031(4) 0.2048(4) 0.059(3) Uani 1 1 d U . .
C5C C -0.3107(9) 0.6052(9) 0.2300(7) 0.090(6) Uani 1 1 d U . .
H5CA H -0.3469 0.6077 0.2149 0.108 Uiso 1 1 calc R . .
C6C C -0.3067(9) 0.6035(10) 0.2807(6) 0.100(7) Uani 1 1 d U . .
H6CA H -0.3408 0.6043 0.2990 0.120 Uiso 1 1 calc R . .
N1D N 0.0577(7) 0.1916(8) 0.2866(5) 0.089(5) Uani 1 1 d U A .
C2D C 0.0449(11) 0.1505(11) 0.2638(7) 0.119(8) Uani 1 1 d U . .
H2DA H 0.0390 0.1203 0.2809 0.143 Uiso 1 1 calc R A .
C3D C 0.0396(9) 0.1509(9) 0.2121(6) 0.092(6) Uani 1 1 d U A .
H3DA H 0.0278 0.1215 0.1958 0.111 Uiso 1 1 calc R . .
N4D N 0.0510(6) 0.1918(7) 0.1879(4) 0.070(4) Uani 1 1 d U . .
C5D C 0.0667(11) 0.2282(10) 0.2120(7) 0.116(8) Uani 1 1 d U A .
H5DA H 0.0779 0.2576 0.1954 0.139 Uiso 1 1 calc R . .
C6D C 0.0689(11) 0.2292(11) 0.2616(8) 0.125(8) Uani 1 1 d U . .
H6DA H 0.0795 0.2594 0.2771 0.150 Uiso 1 1 calc R A .
N1E N -0.5050(6) 0.1599(8) 0.3118(6) 0.084(4) Uani 1 1 d U . .
C2E C -0.5323(11) 0.1949(12) 0.2913(8) 0.129(9) Uani 1 1 d U . .
H2EA H -0.5517 0.2202 0.3087 0.154 Uiso 1 1 calc R . .
C3E C -0.5319(11) 0.1936(12) 0.2397(9) 0.146(11) Uani 1 1 d U . .
H3EA H -0.5495 0.2208 0.2236 0.175 Uiso 1 1 calc R . .
N4E N -0.5098(6) 0.1590(6) 0.2135(5) 0.067(3) Uani 1 1 d U . .
C5E C -0.4853(10) 0.1234(9) 0.2362(7) 0.100(6) Uani 1 1 d U . .
H5EA H -0.4664 0.0973 0.2194 0.120 Uiso 1 1 calc R . .
C6E C -0.4869(13) 0.1236(9) 0.2886(8) 0.114(8) Uani 1 1 d U . .
H6EA H -0.4736 0.0949 0.3053 0.137 Uiso 1 1 calc R . .
N11 N -0.2669(7) 0.6038(5) 0.0602(4) 0.074(4) Uani 1 1 d DU . .
H11D H -0.2409 0.5813 0.0482 0.089 Uiso 1 1 calc R . .
H11E H -0.3026 0.5946 0.0497 0.089 Uiso 1 1 calc R . .
N12 N -0.2693(8) 0.6773(5) 0.1261(5) 0.091(5) Uani 1 1 d DU . .
H12D H -0.2954 0.6900 0.1474 0.109 Uiso 1 1 calc R . .
H12E H -0.2343 0.6914 0.1325 0.109 Uiso 1 1 calc R . .
C11 C -0.2537(9) 0.6530(6) 0.0433(5) 0.085(5) Uani 1 1 d DU . .
H11C H -0.2118 0.6588 0.0470 0.102 Uiso 1 1 calc R . .
C12 C -0.2866(8) 0.6891(7) 0.0777(6) 0.082(4) Uani 1 1 d DU . .
H12C H -0.3282 0.6817 0.0747 0.098 Uiso 1 1 calc R . .
C13 C -0.2779(10) 0.7452(7) 0.0670(8) 0.113(7) Uani 1 1 d DU . .
H13A H -0.2376 0.7543 0.0732 0.136 Uiso 1 1 calc R . .
H13B H -0.3021 0.7652 0.0887 0.136 Uiso 1 1 calc R . .
C14 C -0.2938(9) 0.7585(9) 0.0126(9) 0.123(7) Uani 1 1 d DU . .
H14C H -0.2840 0.7937 0.0053 0.148 Uiso 1 1 calc R . .
H14D H -0.3350 0.7535 0.0067 0.148 Uiso 1 1 calc R . .
C15 C -0.2555(12) 0.7199(9) -0.0206(8) 0.129(8) Uani 1 1 d DU . .
H15C H -0.2145 0.7264 -0.0148 0.155 Uiso 1 1 calc R . .
H15D H -0.2633 0.7267 -0.0547 0.155 Uiso 1 1 calc R . .
C16 C -0.2694(10) 0.6587(8) -0.0091(6) 0.102(6) Uani 1 1 d DU . .
H16A H -0.3102 0.6510 -0.0145 0.122 Uiso 1 1 calc R . .
H16B H -0.2458 0.6366 -0.0294 0.122 Uiso 1 1 calc R . .
N21 N -0.5170(6) 0.1584(5) 0.0710(4) 0.069(4) Uani 1 1 d U . .
H21B H -0.5103 0.1897 0.0585 0.082 Uiso 1 1 calc R . .
H21C H -0.4904 0.1367 0.0587 0.082 Uiso 1 1 calc R . .
N22 N -0.5827(6) 0.1183(6) 0.1379(6) 0.086(4) Uani 1 1 d U . .
H22B H -0.5796 0.0915 0.1583 0.103 Uiso 1 1 calc R . .
H22C H -0.6138 0.1370 0.1470 0.103 Uiso 1 1 calc R . .
C21 C -0.5756(8) 0.1414(8) 0.0583(7) 0.087(5) Uani 1 1 d U . .
H21A H -0.6026 0.1696 0.0645 0.104 Uiso 1 1 calc R . .
C22 C -0.5907(7) 0.1005(8) 0.0892(7) 0.081(4) Uani 1 1 d U . .
H22A H -0.5645 0.0717 0.0831 0.097 Uiso 1 1 calc R . .
C23 C -0.6550(8) 0.0828(9) 0.0821(8) 0.106(6) Uani 1 1 d U . .
H23A H -0.6644 0.0553 0.1043 0.127 Uiso 1 1 calc R . .
H23B H -0.6817 0.1109 0.0879 0.127 Uiso 1 1 calc R . .
C24 C -0.6589(10) 0.0651(10) 0.0305(9) 0.122(7) Uani 1 1 d U . .
H24A H -0.6979 0.0529 0.0238 0.146 Uiso 1 1 calc R . .
H24B H -0.6320 0.0370 0.0254 0.146 Uiso 1 1 calc R . .
C25 C -0.6439(11) 0.1092(12) -0.0045(9) 0.129(8) Uani 1 1 d U . .
H25A H -0.6701 0.1375 0.0014 0.155 Uiso 1 1 calc R . .
H25B H -0.6497 0.0979 -0.0378 0.155 Uiso 1 1 calc R . .
C26 C -0.5780(10) 0.1283(10) 0.0018(8) 0.112(7) Uani 1 1 d U . .
H26A H -0.5702 0.1582 -0.0179 0.135 Uiso 1 1 calc R . .
H26B H -0.5504 0.1016 -0.0065 0.135 Uiso 1 1 calc R . .
N31 N 0.0369(6) 0.1876(6) 0.0460(4) 0.076(4) Uani 1 1 d U . .
H31B H 0.0001 0.1796 0.0376 0.091 Uiso 1 1 calc R A .
H31C H 0.0456 0.2181 0.0326 0.091 Uiso 1 1 calc R . .
N32 N 0.1192(6) 0.1558(8) 0.1052(5) 0.097(6) Uani 1 1 d U . .
H32B H 0.1472 0.1691 0.1244 0.116 Uiso 1 1 calc R A .
H32C H 0.1156 0.1223 0.1122 0.116 Uiso 1 1 calc R . .
C31 C 0.0762(7) 0.1494(9) 0.0277(6) 0.080(5) Uani 1 1 d U A .
H31A H 0.0628 0.1152 0.0367 0.096 Uiso 1 1 calc R . .
C32 C 0.1343(7) 0.1625(9) 0.0540(5) 0.081(5) Uani 1 1 d U A .
H32A H 0.1461 0.1978 0.0474 0.097 Uiso 1 1 calc R . .
C33 C 0.1803(8) 0.1272(10) 0.0418(6) 0.107(8) Uani 1 1 d U . .
H33A H 0.1716 0.0936 0.0547 0.129 Uiso 1 1 calc R A .
H33B H 0.2169 0.1387 0.0556 0.129 Uiso 1 1 calc R . .
C34 C 0.1850(9) 0.1248(10) -0.0171(6) 0.100(7) Uani 1 1 d U A .
H34A H 0.2018 0.1566 -0.0285 0.120 Uiso 1 1 calc R . .
H34B H 0.2116 0.0976 -0.0258 0.120 Uiso 1 1 calc R . .
C35 C 0.1344(8) 0.1172(10) -0.0408(7) 0.105(8) Uani 1 1 d U . .
H35A H 0.1220 0.0822 -0.0358 0.126 Uiso 1 1 calc R A .
H35B H 0.1408 0.1219 -0.0755 0.126 Uiso 1 1 calc R . .
C36 C 0.0863(8) 0.1527(8) -0.0245(6) 0.083(5) Uani 1 1 d U A .
H36A H 0.0965 0.1875 -0.0329 0.100 Uiso 1 1 calc R . .
H36B H 0.0507 0.1441 -0.0416 0.100 Uiso 1 1 calc R . .
N41 N -0.2623(11) 0.5962(8) 0.4497(5) 0.139(7) Uani 1 1 d U . .
H41B H -0.2858 0.5710 0.4602 0.167 Uiso 1 1 calc R . .
H41C H -0.2263 0.5914 0.4619 0.167 Uiso 1 1 calc R . .
N42 N -0.2753(11) 0.6741(7) 0.3812(6) 0.136(7) Uani 1 1 d U . .
H42B H -0.2516 0.6912 0.3606 0.164 Uiso 1 1 calc R . .
H42C H -0.3124 0.6809 0.3726 0.164 Uiso 1 1 calc R . .
C41 C -0.2846(15) 0.6451(12) 0.4629(8) 0.149(7) Uani 1 1 d DU . .
H41A H -0.3271 0.6430 0.4607 0.179 Uiso 1 1 calc R . .
C42 C -0.2651(15) 0.6922(11) 0.4315(9) 0.155(7) Uani 1 1 d DU . .
H42A H -0.2226 0.6932 0.4348 0.186 Uiso 1 1 calc R . .
C43 C -0.2826(16) 0.7370(12) 0.4458(11) 0.179(9) Uani 1 1 d U . .
H43A H -0.3239 0.7397 0.4390 0.215 Uiso 1 1 calc R . .
H43B H -0.2630 0.7626 0.4261 0.215 Uiso 1 1 calc R . .
C44 C -0.2731(19) 0.7501(15) 0.4983(12) 0.208(11) Uani 1 1 d DU . .
H44A H -0.2952 0.7803 0.5067 0.250 Uiso 1 1 calc R . .
H44B H -0.2322 0.7571 0.5040 0.250 Uiso 1 1 calc R . .
C45 C -0.2934(16) 0.7035(12) 0.5310(11) 0.192(10) Uani 1 1 d DU . .
H45A H -0.2816 0.7099 0.5644 0.230 Uiso 1 1 calc R . .
H45B H -0.3356 0.7018 0.5305 0.230 Uiso 1 1 calc R . .
C46 C -0.2697(16) 0.6528(12) 0.5156(8) 0.178(9) Uani 1 1 d DU . .
H46A H -0.2867 0.6258 0.5351 0.213 Uiso 1 1 calc R . .
H46B H -0.2278 0.6521 0.5199 0.213 Uiso 1 1 calc R . .
N51 N -0.4935(8) 0.1605(9) 0.4569(5) 0.129(8) Uani 1 1 d U . .
H51B H -0.4573 0.1519 0.4667 0.155 Uiso 1 1 calc R . .
H51C H -0.5016 0.1920 0.4683 0.155 Uiso 1 1 calc R . .
N52 N -0.5727(6) 0.1220(9) 0.3918(6) 0.122(7) Uani 1 1 d U . .
H52B H -0.6006 0.1355 0.3727 0.146 Uiso 1 1 calc R . .
H52C H -0.5682 0.0888 0.3840 0.146 Uiso 1 1 calc R . .
C51 C -0.5371(9) 0.1226(9) 0.4756(7) 0.093(6) Uani 1 1 d U . .
H51A H -0.5213 0.0884 0.4695 0.112 Uiso 1 1 calc R . .
C52 C -0.5889(9) 0.1278(9) 0.4466(7) 0.098(6) Uani 1 1 d U . .
H52A H -0.6065 0.1614 0.4522 0.118 Uiso 1 1 calc R . .
C53 C -0.6320(10) 0.0864(9) 0.4593(7) 0.107(7) Uani 1 1 d U . .
H53A H -0.6154 0.0531 0.4526 0.129 Uiso 1 1 calc R . .
H53B H -0.6671 0.0902 0.4400 0.129 Uiso 1 1 calc R . .
C54 C -0.6462(11) 0.091(2) 0.5128(9) 0.23(2) Uani 1 1 d DU . .
H54A H -0.6721 0.0638 0.5226 0.280 Uiso 1 1 calc R . .
H54B H -0.6655 0.1234 0.5190 0.280 Uiso 1 1 calc R . .
C55 C -0.5874(12) 0.0881(12) 0.5430(8) 0.166(13) Uani 1 1 d DU . .
H55A H -0.5963 0.0917 0.5774 0.199 Uiso 1 1 calc R . .
H55B H -0.5701 0.0547 0.5383 0.199 Uiso 1 1 calc R . .
C56 C -0.5437(11) 0.1283(11) 0.5289(7) 0.136(10) Uani 1 1 d DU . .
H56A H -0.5578 0.1621 0.5371 0.163 Uiso 1 1 calc R . .
H56B H -0.5068 0.1226 0.5453 0.163 Uiso 1 1 calc R . .
N61 N 0.0535(18) 0.207(2) 0.4319(15) 0.128(15) Uani 0.51 1 d PU A 1
H61A H 0.0477 0.2403 0.4374 0.154 Uiso 0.51 1 calc PR A 1
H61B H 0.0257 0.1885 0.4472 0.154 Uiso 0.51 1 calc PR A 1
N62 N 0.131(2) 0.168(2) 0.3609(15) 0.130(16) Uani 0.51 1 d PU A 1
H62A H 0.1378 0.1433 0.3386 0.157 Uiso 0.51 1 calc PR A 1
H62B H 0.1568 0.1933 0.3578 0.157 Uiso 0.51 1 calc PR A 1
C61 C 0.112(2) 0.1908(18) 0.4459(13) 0.126(12) Uani 0.51 1 d PDU A 1
H61C H 0.1394 0.2191 0.4429 0.152 Uiso 0.51 1 calc PR A 1
C62 C 0.1286(19) 0.147(2) 0.4122(12) 0.123(13) Uani 0.51 1 d PDU A 1
H62C H 0.0967 0.1220 0.4132 0.148 Uiso 0.51 1 calc PR A 1
C63 C 0.184(2) 0.118(2) 0.4247(14) 0.148(15) Uani 0.51 1 d PDU A 1
H63A H 0.2168 0.1412 0.4221 0.177 Uiso 0.51 1 calc PR A 1
H63B H 0.1895 0.0908 0.4014 0.177 Uiso 0.51 1 calc PR A 1
C64 C 0.182(3) 0.095(2) 0.4782(15) 0.167(16) Uani 0.51 1 d PDU A 1
H64A H 0.2179 0.0781 0.4868 0.201 Uiso 0.51 1 calc PR A 1
H64B H 0.1497 0.0712 0.4821 0.201 Uiso 0.51 1 calc PR A 1
C65 C 0.172(2) 0.147(2) 0.5099(14) 0.165(16) Uani 0.51 1 d PDU A 1
H65A H 0.2025 0.1713 0.5025 0.197 Uiso 0.51 1 calc PR A 1
H65B H 0.1739 0.1391 0.5443 0.197 Uiso 0.51 1 calc PR A 1
C66 C 0.107(2) 0.173(2) 0.4976(12) 0.147(15) Uani 0.51 1 d PDU A 1
H66A H 0.0764 0.1487 0.5014 0.176 Uiso 0.51 1 calc PR A 1
H66B H 0.1000 0.2021 0.5190 0.176 Uiso 0.51 1 calc PR A 1
N71 N 0.0651(15) 0.1760(14) 0.4322(10) 0.078(9) Uani 0.49 1 d PDU A 2
H71A H 0.0547 0.2043 0.4486 0.093 Uiso 0.49 1 calc PR A 2
H71B H 0.0398 0.1511 0.4403 0.093 Uiso 0.49 1 calc PR A 2
N72 N 0.134(2) 0.1412(18) 0.3614(10) 0.096(13) Uani 0.49 1 d PDU A 2
H72A H 0.1289 0.1140 0.3417 0.116 Uiso 0.49 1 calc PR A 2
H72B H 0.1655 0.1586 0.3508 0.116 Uiso 0.49 1 calc PR A 2
C71 C 0.1212(17) 0.1613(17) 0.4476(11) 0.114(11) Uani 0.49 1 d PDU A 2
H71C H 0.1467 0.1912 0.4497 0.136 Uiso 0.49 1 calc PR A 2
C72 C 0.1437(19) 0.1244(18) 0.4093(10) 0.110(12) Uani 0.49 1 d PDU A 2
H72C H 0.1156 0.0964 0.4119 0.132 Uiso 0.49 1 calc PR A 2
C73 C 0.2006(19) 0.097(2) 0.4193(13) 0.140(14) Uani 0.49 1 d PDU A 2
H73A H 0.2316 0.1218 0.4226 0.169 Uiso 0.49 1 calc PR A 2
H73B H 0.2099 0.0750 0.3919 0.169 Uiso 0.49 1 calc PR A 2
C74 C 0.197(2) 0.0633(19) 0.4676(15) 0.158(16) Uani 0.49 1 d PDU A 2
H74A H 0.2342 0.0477 0.4754 0.190 Uiso 0.49 1 calc PR A 2
H74B H 0.1674 0.0371 0.4653 0.190 Uiso 0.49 1 calc PR A 2
C75 C 0.180(2) 0.107(2) 0.5067(14) 0.159(16) Uani 0.49 1 d PDU A 2
H75A H 0.2100 0.1332 0.5068 0.191 Uiso 0.49 1 calc PR A 2
H75B H 0.1784 0.0923 0.5389 0.191 Uiso 0.49 1 calc PR A 2
C76 C 0.116(2) 0.136(2) 0.4964(12) 0.142(14) Uani 0.49 1 d PDU A 2
H76A H 0.0850 0.1113 0.4963 0.170 Uiso 0.49 1 calc PR A 2
H76B H 0.1085 0.1612 0.5214 0.170 Uiso 0.49 1 calc PR A 2
N1K N -0.363(3) 0.301(3) 0.260(5) 0.17(4) Uiso 0.21 1 d PDU B 2
O2K O -0.412(4) 0.279(4) 0.264(5) 0.20(4) Uiso 0.21 1 d PDU B 2
O3K O -0.320(4) 0.274(3) 0.252(5) 0.19(4) Uiso 0.21 1 d PDU B 2
O4K O -0.361(4) 0.348(3) 0.254(4) 0.17(4) Uiso 0.21 1 d PDU B 2
O1W O -0.223(4) 0.419(4) 0.251(5) 0.15(4) Uiso 0.21 1 d P C 2
O2W O -0.127(2) 0.308(2) 0.237(2) 0.085(17) Uiso 0.21 1 d P D 2
O1V O -0.237(2) 0.4874(19) 0.250(2) 0.100(17) Uiso 0.29 1 d P E 2
O2V O -0.240(2) 0.315(2) 0.249(2) 0.123(17) Uiso 0.29 1 d P F 2
O3V O -0.435(2) 0.4306(18) 0.3126(17) 0.099(14) Uiso 0.29 1 d P G 2
O4V O -0.0203(17) 0.3343(14) 0.2476(15) 0.077(11) Uiso 0.29 1 d P H 2
O5V O -0.306(4) 0.144(3) 0.263(3) 0.18(3) Uiso 0.29 1 d P I 2
O6V O 0.909(2) 0.655(2) -0.016(2) 0.099(16) Uiso 0.29 1 d P J 2
O201 O -0.214(4) 0.165(4) 0.304(4) 0.17(3) Uiso 0.22 1 d P K 2
O202 O 0.4329(17) 0.5935(15) 0.4037(14) 0.045(10) Uiso 0.22 1 d P L 2
O203 O 0.194(2) 0.4337(19) 0.5935(19) 0.072(15) Uiso 0.22 1 d P M 2
O204 O 0.515(3) 0.596(3) 0.562(2) 0.11(2) Uiso 0.22 1 d P N 2
O205 O 0.413(3) 0.494(3) 0.458(2) 0.095(19) Uiso 0.22 1 d P O 2
O301 O 0.3224(15) 0.4655(13) 0.4960(12) 0.056(9) Uiso 0.28 1 d P P 2
O302 O 0.411(2) 0.531(2) 0.4638(19) 0.096(15) Uiso 0.28 1 d P O 2
O303 O 0.372(4) 0.482(4) 0.618(4) 0.10(3) Uiso 0.14 1 d P Q 2
O304 O 0.2829(17) 0.3756(15) 0.6382(15) 0.076(11) Uiso 0.28 1 d P R 2
O1S O -0.3878(15) 0.2114(13) 0.2611(14) 0.138(12) Uiso 0.50 1 d P S 1
O2S O -0.450(2) 0.3058(17) 0.2597(17) 0.175(16) Uiso 0.50 1 d P T 1
N6X N -0.3271(14) 0.3210(12) 0.2565(9) 0.099(9) Uani 0.50 1 d PDU U 1
H6XA H -0.3640 0.3182 0.2611 0.119 Uiso 0.50 1 calc PR U 1
H6XB H -0.3058 0.2941 0.2535 0.119 Uiso 0.50 1 calc PR U 1
N1X N -0.3328(11) 0.4082(12) 0.2583(6) 0.107(8) Uani 0.50 1 d PDU U 1
C2X C -0.3111(14) 0.4542(12) 0.2576(8) 0.097(8) Uani 0.50 1 d PDU U 1
H2XA H -0.3371 0.4814 0.2599 0.117 Uiso 0.50 1 calc PR U 1
N3X N -0.2557(14) 0.4652(11) 0.2538(8) 0.090(7) Uani 0.50 1 d PDU U 1
C4X C -0.2217(9) 0.4243(11) 0.2506(16) 0.094(8) Uani 0.50 1 d PDU U 1
C5X C -0.2429(11) 0.3759(10) 0.2506(9) 0.087(6) Uani 0.50 1 d PDU U 1
C6X C -0.3024(13) 0.3676(11) 0.2540(11) 0.095(8) Uani 0.50 1 d PDU U 1
N7X N -0.1978(13) 0.3429(10) 0.2486(9) 0.098(7) Uani 0.50 1 d PDU U 1
C8X C -0.1509(13) 0.3713(9) 0.2448(14) 0.111(9) Uani 0.50 1 d PDU U 1
H8XA H -0.1135 0.3583 0.2405 0.133 Uiso 0.50 1 calc PR U 1
N9X N -0.1630(10) 0.4209(9) 0.2477(11) 0.109(8) Uani 0.50 1 d PDU U 1
N1Y N -0.2143(10) 0.1572(9) 0.2492(10) 0.099(8) Uani 0.50 1 d PDU V 1
C2Y C -0.2238(10) 0.2087(10) 0.2485(5) 0.084(7) Uani 0.50 1 d PDU V 1
O2Y O -0.2723(9) 0.2249(10) 0.2499(7) 0.095(7) Uani 0.50 1 d PDU V 1
N3Y N -0.1757(9) 0.2354(9) 0.2483(9) 0.081(6) Uani 0.50 1 d PDU V 1
H3YA H -0.1797 0.2681 0.2509 0.098 Uiso 0.50 1 calc PR V 1
C4Y C -0.1194(10) 0.2178(12) 0.2445(11) 0.086(7) Uani 0.50 1 d PDU V 1
O4Y O -0.0785(9) 0.2469(11) 0.2423(7) 0.102(8) Uani 0.50 1 d PDU V 1
C5Y C -0.1131(12) 0.1666(11) 0.2444(11) 0.093(8) Uani 0.50 1 d PDU V 1
H5YA H -0.0767 0.1512 0.2426 0.111 Uiso 0.50 1 calc PR V 1
C6Y C -0.1621(13) 0.1390(12) 0.2469(14) 0.114(9) Uani 0.50 1 d PDU V 1
H6YA H -0.1582 0.1037 0.2471 0.137 Uiso 0.50 1 calc PR V 1
O1RY O -0.2712(18) 0.0961(14) 0.2812(11) 0.166(14) Uiso 0.50 1 d PDU V 1
C1RY C -0.261(2) 0.1230(16) 0.2384(15) 0.20(2) Uiso 0.50 1 d PDU V 1
H1RA H -0.2958 0.1434 0.2311 0.236 Uiso 0.50 1 calc PR V 1
C2RY C -0.248(3) 0.0905(18) 0.1960(13) 0.23(2) Uiso 0.50 1 d PDU V 1
H2RA H -0.2081 0.0810 0.2034 0.276 Uiso 0.50 1 calc PR V 1
O2RY O -0.2401(19) 0.1146(15) 0.1499(12) 0.179(16) Uiso 0.50 1 d PDU V 1
H2RD H -0.2151 0.1370 0.1524 0.268 Uiso 0.50 1 calc PR V 1
C3RY C -0.279(2) 0.0437(15) 0.2126(15) 0.19(2) Uiso 0.50 1 d PDU V 1
H3RA H -0.2630 0.0126 0.1978 0.231 Uiso 0.50 1 calc PR V 1
O3RY O -0.335(2) 0.055(3) 0.196(2) 0.33(4) Uiso 0.50 1 d PDU V 1
H3RD H -0.3435 0.0360 0.1734 0.489 Uiso 0.50 1 calc PR V 1
C4RY C -0.2699(17) 0.0452(16) 0.2681(15) 0.23(2) Uiso 0.50 1 d PDU V 1
H4RA H -0.3037 0.0287 0.2831 0.280 Uiso 0.50 1 calc PR V 1
C5RY C -0.221(3) 0.041(3) 0.3032(19) 0.33(4) Uiso 0.50 1 d PDU V 1
H5RA H -0.2010 0.0735 0.3092 0.402 Uiso 0.50 1 calc PR V 1
H5RB H -0.2306 0.0244 0.3335 0.402 Uiso 0.50 1 calc PR V 1
P2 P -0.1303(9) -0.0232(8) 0.2611(7) 0.178(7) Uani 0.50 1 d PDU V .
O21P O -0.1429(19) -0.0614(14) 0.2210(11) 0.178(16) Uiso 0.50 1 d PDU . .
O22P O -0.1274(12) -0.0483(11) 0.3101(8) 0.107(9) Uiso 0.50 1 d PDU . .
O23P O -0.083(2) 0.0099(18) 0.2451(15) 0.26(2) Uiso 0.50 1 d PDU . .
O24P O -0.1917(14) 0.0093(15) 0.2688(16) 0.168(13) Uiso 0.50 1 d PDU . .
P1 P 0.0442(15) 0.4020(11) 0.1484(11) 0.272(12) Uani 0.50 1 d PDU . .
O11P O 0.084(4) 0.4476(18) 0.157(2) 0.45(4) Uiso 0.50 1 d PDU . .
O12P O 0.0415(17) 0.3929(14) 0.0936(11) 0.159(13) Uiso 0.50 1 d PDU . .
O13P O 0.0763(18) 0.3567(15) 0.1733(12) 0.202(18) Uiso 0.50 1 d PDU . .
O14P O -0.011(2) 0.418(2) 0.1805(19) 0.237(18) Uiso 0.50 1 d PDU U .
O1RX O -0.1075(14) 0.4675(15) 0.1987(9) 0.214(18) Uiso 0.50 1 d PDU U .
C1RX C -0.1236(11) 0.4640(10) 0.2479(11) 0.153(18) Uiso 0.50 1 d PDU . .
H1RB H -0.1438 0.4951 0.2584 0.184 Uiso 0.50 1 calc PR U 1
C2RX C -0.0678(13) 0.4580(16) 0.2742(10) 0.152(18) Uiso 0.50 1 d PDU U .
H2RB H -0.0490 0.4276 0.2607 0.183 Uiso 0.50 1 calc PR . .
O2RX O -0.0751(16) 0.4486(16) 0.3240(10) 0.171(15) Uiso 0.50 1 d PDU . .
H2RC H -0.0886 0.4198 0.3278 0.256 Uiso 0.50 1 calc PR U .
C3RX C -0.0385(14) 0.5028(16) 0.2513(14) 0.173(19) Uiso 0.50 1 d PDU . .
H3RB H 0.0039 0.5026 0.2553 0.208 Uiso 0.50 1 calc PR U .
O3RX O -0.066(3) 0.540(2) 0.2798(18) 0.32(4) Uiso 0.50 1 d PDU U .
H3RC H -0.0781 0.5271 0.3053 0.483 Uiso 0.50 1 calc PR . .
C4RX C -0.0580(18) 0.4969(17) 0.1983(12) 0.171(19) Uiso 0.50 1 d PDU U .
H4RB H -0.0697 0.5309 0.1871 0.205 Uiso 0.50 1 calc PR . .
C5RX C -0.037(2) 0.469(2) 0.1544(17) 0.18(2) Uiso 0.50 1 d PDU . .
H5RC H -0.0074 0.4875 0.1371 0.213 Uiso 0.50 1 calc PR U .
H5RD H -0.0690 0.4607 0.1324 0.213 Uiso 0.50 1 calc PR . .
N1N N 0.5535(17) 0.7244(16) 0.0309(15) 0.069(9) Uiso 0.50 1 d P W 1
O2N O 0.5637(15) 0.6833(14) 0.0105(13) 0.119(11) Uiso 0.50 1 d P W 1
O3N O 0.5332(15) 0.7539(14) 0.0137(12) 0.114(11) Uiso 0.50 1 d P W 1
O4N O 0.5678(18) 0.7248(17) 0.0840(12) 0.105(13) Uiso 0.50 1 d P W 1
N1M N 0.561(2) 0.7151(16) 0.0457(13) 0.12(2) Uiso 0.50 1 d PDU X 2
O2M O 0.573(2) 0.6679(15) 0.0521(17) 0.184(17) Uiso 0.50 1 d PDU X 2
O3M O 0.563(3) 0.733(2) 0.0028(14) 0.26(3) Uiso 0.50 1 d PDU X 2
O4M O 0.567(3) 0.7435(17) 0.0808(15) 0.17(3) Uiso 0.50 1 d PDU X 2
N5N N 0.9072(8) 0.6895(9) 0.0097(7) 0.051(6) Uiso 0.50 1 d PD . .
O6N O 0.9016(10) 0.7163(8) 0.0443(8) 0.083(7) Uiso 0.50 1 d PD J .
O7N O 0.9145(19) 0.7076(15) -0.0301(9) 0.184(18) Uiso 0.50 1 d PD J .
O8N O 0.907(2) 0.6426(9) 0.0124(15) 0.18(2) Uiso 0.50 1 d PD J .
N9N N 0.5438(19) 0.7155(12) 0.4836(11) 0.134(15) Uiso 0.50 1 d PD . .
O10N O 0.5395(17) 0.7346(13) 0.5249(10) 0.155(14) Uiso 0.50 1 d PD . .
O11N O 0.5485(11) 0.7392(9) 0.4469(9) 0.097(8) Uiso 0.50 1 d PD . .
O12N O 0.565(2) 0.6705(11) 0.4810(13) 0.174(17) Uiso 0.50 1 d PD . .
N13N N 0.1035(14) 0.3006(11) 0.4694(10) 0.091(10) Uiso 0.50 1 d PD . .
O14N O 0.1027(18) 0.2960(14) 0.4231(10) 0.164(15) Uiso 0.50 1 d PD . .
O15N O 0.1122(15) 0.3420(11) 0.4868(11) 0.129(11) Uiso 0.50 1 d PD . .
O16N O 0.0746(15) 0.2695(12) 0.4916(11) 0.139(13) Uiso 0.50 1 d PD . .
N21N N -0.2307(18) 0.721(2) 0.2819(16) 0.24(3) Uiso 0.50 1 d PD Y 1
O22N O -0.2042(19) 0.719(2) 0.2421(16) 0.22(2) Uiso 0.50 1 d PD Y 1
O23N O -0.2844(16) 0.7220(18) 0.2799(16) 0.180(17) Uiso 0.50 1 d PD Y 1
O24N O -0.207(2) 0.744(2) 0.3170(16) 0.25(3) Uiso 0.50 1 d PD Y 1
O14 O -0.484(3) 0.665(2) 0.325(2) 0.23(2) Uiso 0.50 1 d P Z 1
O111 O -0.463(3) 0.676(3) 0.219(3) 0.14(2) Uiso 0.25 1 d P A 1
O107 O -0.400(3) 0.690(3) 0.266(3) 0.15(3) Uiso 0.25 1 d P B 1
O105 O -0.350(3) 0.728(3) 0.270(3) 0.15(3) Uiso 0.25 1 d P C 2
O110 O -0.463(4) 0.652(4) 0.272(4) 0.20(4) Uiso 0.25 1 d P D 2
O101 O 0.897(2) 0.622(2) 0.375(2) 0.095(16) Uiso 0.25 1 d P E 1
O102 O 0.891(2) 0.665(2) 0.3442(19) 0.085(14) Uiso 0.25 1 d P F 2
O122 O 0.917(5) 0.584(4) 0.410(4) 0.22(4) Uiso 0.25 1 d P G 2
O112 O -0.490(4) 0.021(2) 0.150(3) 0.15(3) Uiso 0.25 1 d P . 1
O115 O -0.402(2) 0.0591(16) 0.1305(17) 0.066(12) Uiso 0.25 1 d P H 1
O123 O -0.437(3) 0.049(2) 0.130(2) 0.097(17) Uiso 0.25 1 d P I 2
O11 O -0.3375(15) 0.7216(12) 0.2050(13) 0.115(10) Uiso 0.50 1 d P J 1
O104 O -0.386(5) 0.697(4) 0.186(4) 0.18(4) Uiso 0.25 1 d P K 2
O121 O -0.363(3) 0.715(2) 0.176(2) 0.091(18) Uiso 0.25 1 d P K 2
O12 O -0.286(3) 0.498(2) -0.022(2) 0.22(2) Uiso 0.50 1 d P L 1
O24 O -0.355(2) 0.5381(17) 0.0251(16) 0.171(16) Uiso 0.50 1 d P M 1
O23 O -0.307(3) 0.506(2) 0.011(2) 0.20(2) Uiso 0.50 1 d P N 2
O113 O -0.486(6) 0.567(4) 0.276(4) 0.23(5) Uiso 0.25 1 d P O 1
O117 O -0.445(4) 0.545(3) 0.306(3) 0.15(3) Uiso 0.25 1 d P P 2
O19 O 0.6029(18) 0.0450(16) 0.3534(16) 0.164(15) Uiso 0.50 1 d P Q 1
O116 O 0.566(3) -0.014(3) 0.364(2) 0.13(2) Uiso 0.25 1 d P R 2
O29 O 0.3332(17) 0.1836(16) 0.3497(15) 0.153(13) Uiso 0.50 1 d P S 1
O108 O 0.331(3) 0.140(2) 0.334(2) 0.111(19) Uiso 0.25 1 d P T 2
O1 O 0.6768(10) 0.8219(8) 0.1740(8) 0.174(8) Uiso 1 1 d . . .
O2 O 0.7984(9) 0.7999(8) 0.1690(7) 0.165(7) Uiso 1 1 d . . .
O3 O 0.1478(11) 0.2938(10) 0.1327(9) 0.207(10) Uiso 1 1 d D . .
O4 O 0.6868(11) 1.0544(10) 0.9927(9) 0.185(9) Uiso 1 1 d . . .
O5 O 0.5885(10) 1.0165(9) 0.9430(8) 0.178(8) Uiso 1 1 d . . .
O6 O 0.9103(11) 0.9448(10) 0.1288(9) 0.204(10) Uiso 1 1 d . . .
O13 O -0.3914(17) 0.7014(16) 0.3613(15) 0.155(14) Uiso 0.50 1 d P . .
O15 O -0.1481(13) 0.0941(12) 0.1010(11) 0.118(10) Uiso 0.50 1 d P . .
O16 O 0.0624(17) 0.9235(14) 0.1631(14) 0.149(13) Uiso 0.50 1 d P . .
O17 O -0.385(2) 0.593(2) 0.069(2) 0.23(2) Uiso 0.50 1 d P . .
O18 O -0.435(2) -0.0263(19) 0.1967(19) 0.21(2) Uiso 0.50 1 d P . .
O20 O -0.556(3) 0.604(3) 0.167(2) 0.26(3) Uiso 0.50 1 d P . .
O21 O 0.0491(18) 0.9197(16) 0.3123(15) 0.167(15) Uiso 0.50 1 d P . .
O22 O -0.1755(14) 0.8489(12) 0.2445(13) 0.129(11) Uiso 0.50 1 d P . .
O25 O -0.211(3) 0.003(2) 0.093(2) 0.24(2) Uiso 0.50 1 d P . .
O26 O -0.4448(16) 0.0636(13) 0.0637(13) 0.143(13) Uiso 0.50 1 d P . .
O27 O -0.030(2) 0.948(2) 0.351(2) 0.22(2) Uiso 0.50 1 d P . .
O28 O -0.4246(19) 0.5316(17) 0.2069(16) 0.172(16) Uiso 0.50 1 d P . .
O30 O 0.5000 0.0000 -0.0013(14) 0.216(16) Uiso 1 2 d S . .
O31 O 0.0571(13) 0.8876(11) 0.0408(11) 0.109(9) Uiso 0.50 1 d P . .
O103 O -0.2248(19) -0.0565(16) 0.1513(16) 0.071(12) Uiso 0.25 1 d P . .
O106 O 0.437(4) 0.505(4) 0.096(3) 0.19(3) Uiso 0.25 1 d P . .
O109 O 0.362(4) 0.121(4) 0.265(4) 0.19(4) Uiso 0.25 1 d P . .
O114 O 0.919(3) 0.562(3) 0.547(3) 0.14(2) Uiso 0.25 1 d P . .
O118 O -0.504(4) 0.639(3) 0.177(3) 0.16(3) Uiso 0.25 1 d P . .
O119 O 0.982(4) 0.541(3) 0.462(3) 0.16(3) Uiso 0.25 1 d P . .
O120 O 0.844(3) 0.551(2) 0.500(2) 0.108(19) Uiso 0.25 1 d P . .
O124 O 1.023(3) 0.503(3) 0.737(2) 0.13(2) Uiso 0.25 1 d P . .

loop_
_atom_site_aniso_label
_atom_site_aniso_U_11
_atom_site_aniso_U_22
_atom_site_aniso_U_33
_atom_site_aniso_U_23
_atom_site_aniso_U_13
_atom_site_aniso_U_12
Pt1 0.1092(6) 0.0671(4) 0.0421(3) 0.0028(3) 0.0007(4) -0.0041(4)
Pt2 0.0696(4) 0.0972(5) 0.0575(4) 0.0018(4) -0.0014(4) -0.0254(4)
Pt3 0.0684(4) 0.1217(6) 0.0440(4) 0.0025(4) 0.0044(3) 0.0143(4)
Pt4 0.1501(8) 0.1215(7) 0.0409(4) -0.0068(4) 0.0081(5) -0.0202(7)
Pt5 0.0989(6) 0.1706(9) 0.0547(5) 0.0049(5) 0.0091(4) -0.0520(6)
Pt6 0.0885(6) 0.2220(12) 0.0429(4) -0.0104(6) 0.0039(4) -0.0027(7)
N1A 0.074(7) 0.069(7) 0.045(7) -0.004(7) 0.005(7) -0.003(6)
N2A 0.063(7) 0.079(8) 0.053(8) -0.003(8) -0.009(7) 0.001(6)
N3A 0.082(8) 0.058(7) 0.039(7) -0.002(6) -0.002(7) 0.005(5)
N4A 0.049(5) 0.069(7) 0.039(6) 0.011(6) 0.001(6) -0.008(5)
N5A 0.055(6) 0.070(6) 0.042(7) 0.008(7) -0.011(6) -0.011(5)
N6A 0.052(6) 0.068(6) 0.033(6) 0.003(6) -0.005(5) 0.001(5)
C1A 0.044(6) 0.076(8) 0.061(10) 0.021(9) -0.003(8) 0.004(6)
C2A 0.050(6) 0.088(9) 0.048(9) 0.004(9) -0.015(7) -0.006(6)
C3A 0.052(5) 0.074(7) 0.050(9) -0.003(9) -0.001(8) -0.012(6)
C4A 0.071(8) 0.067(7) 0.092(13) -0.013(11) -0.005(10) -0.004(7)
C5A 0.073(8) 0.074(9) 0.055(9) -0.009(9) -0.007(9) 0.001(6)
C6A 0.073(8) 0.068(9) 0.064(10) 0.000(9) -0.022(8) -0.003(6)
C7A 0.070(7) 0.085(8) 0.049(9) -0.022(9) 0.003(8) 0.000(7)
C8A 0.052(5) 0.076(8) 0.036(8) -0.013(8) -0.005(6) -0.008(6)
C9A 0.060(7) 0.080(9) 0.065(10) -0.001(10) 0.004(8) -0.003(6)
C10A 0.056(7) 0.079(8) 0.066(10) 0.007(10) 0.008(8) -0.009(7)
C11A 0.075(9) 0.062(7) 0.063(10) -0.006(9) 0.008(9) 0.007(7)
C12A 0.083(9) 0.069(7) 0.062(11) 0.003(9) 0.001(9) -0.003(6)
C13A 0.071(8) 0.075(6) 0.020(6) 0.005(7) -0.007(6) 0.000(5)
C14A 0.086(9) 0.068(7) 0.045(9) -0.011(9) 0.017(9) -0.002(7)
C15A 0.076(9) 0.070(8) 0.053(9) -0.010(9) 0.005(9) 0.000(7)
C16A 0.041(5) 0.054(6) 0.040(7) -0.002(7) 0.001(6) 0.011(5)
C17A 0.053(5) 0.078(7) 0.025(6) -0.010(7) 0.005(6) -0.009(5)
C18A 0.064(7) 0.069(6) 0.025(6) -0.006(7) -0.003(7) -0.008(5)
N1B 0.090(9) 0.145(12) 0.066(10) -0.029(12) -0.005(9) -0.025(10)
N2B 0.117(12) 0.131(13) 0.038(8) 0.025(8) -0.007(9) -0.027(9)
N3B 0.077(8) 0.181(16) 0.076(11) -0.047(14) 0.024(9) 0.002(10)
N4B 0.081(7) 0.124(8) 0.039(7) 0.004(9) -0.004(7) -0.017(7)
N5B 0.082(7) 0.114(8) 0.032(7) 0.001(9) 0.007(7) -0.032(7)
N6B 0.088(7) 0.105(9) 0.030(6) 0.008(7) 0.009(7) -0.026(7)
C1B 0.099(11) 0.108(13) 0.073(13) 0.008(12) -0.003(12) -0.022(8)
C2B 0.093(9) 0.116(9) 0.071(12) 0.024(13) 0.003(11) -0.016(9)
C3B 0.079(7) 0.108(9) 0.062(11) 0.011(12) 0.003(10) -0.012(8)
C4B 0.076(8) 0.128(13) 0.060(11) -0.005(12) 0.005(10) -0.011(8)
C5B 0.080(9) 0.134(13) 0.062(11) -0.002(14) -0.007(10) -0.016(10)
C6B 0.127(13) 0.109(11) 0.082(14) 0.023(14) 0.057(13) -0.023(9)
C7B 0.115(11) 0.111(10) 0.090(15) 0.012(15) 0.026(14) -0.014(9)
C8B 0.103(10) 0.115(8) 0.029(8) 0.014(9) -0.017(9) -0.018(7)
C9B 0.106(11) 0.125(11) 0.069(13) -0.006(14) -0.021(12) -0.032(10)
C10B 0.120(11) 0.130(12) 0.061(12) -0.015(15) -0.006(13) -0.033(12)
C11B 0.094(9) 0.180(15) 0.080(15) -0.060(18) 0.022(13) -0.022(13)
C12B 0.093(9) 0.129(13) 0.102(16) -0.063(14) 0.041(13) -0.031(9)
C13B 0.092(7) 0.120(10) 0.028(8) 0.006(10) -0.001(9) -0.029(7)
C14B 0.083(8) 0.124(10) 0.069(12) 0.031(13) -0.001(11) -0.023(8)
C15B 0.086(10) 0.165(14) 0.039(9) -0.033(12) 0.004(9) 0.000(8)
C16B 0.092(7) 0.125(9) 0.070(12) 0.016(13) 0.032(12) -0.021(8)
C17B 0.092(9) 0.119(8) 0.044(9) 0.007(10) 0.016(10) -0.022(7)
C18B 0.092(7) 0.108(9) 0.038(8) 0.002(11) -0.014(9) -0.035(7)
N1C 0.107(10) 0.103(11) 0.031(6) 0.016(7) 0.002(5) -0.024(11)
C2C 0.089(11) 0.17(2) 0.050(7) 0.019(13) 0.000(7) -0.033(15)
C3C 0.088(10) 0.16(2) 0.050(8) 0.001(13) 0.008(7) 0.029(15)
N4C 0.100(9) 0.038(7) 0.039(6) -0.003(6) 0.001(5) -0.002(9)
C5C 0.086(10) 0.124(17) 0.060(8) 0.002(12) -0.007(7) 0.013(13)
C6C 0.096(10) 0.15(2) 0.054(8) 0.017(13) 0.008(8) -0.045(15)
N1D 0.079(10) 0.152(15) 0.035(7) -0.007(7) 0.010(7) 0.036(11)
C2D 0.15(2) 0.164(17) 0.042(8) -0.005(9) 0.023(13) -0.009(18)
C3D 0.115(16) 0.120(13) 0.042(7) 0.009(8) 0.016(10) 0.006(13)
N4D 0.063(9) 0.106(11) 0.041(7) -0.002(6) 0.010(6) 0.001(9)
C5D 0.15(2) 0.138(16) 0.055(9) 0.007(10) -0.026(13) -0.044(17)
C6D 0.15(2) 0.174(18) 0.054(9) -0.007(11) -0.007(14) -0.042(19)
N1E 0.053(9) 0.117(13) 0.081(10) 0.003(8) 0.002(7) -0.051(9)
C2E 0.112(18) 0.19(2) 0.080(11) -0.008(14) 0.004(13) 0.046(18)
C3E 0.13(2) 0.23(3) 0.079(10) -0.004(14) 0.001(15) 0.09(2)
N4E 0.051(8) 0.087(10) 0.062(8) 0.019(6) -0.003(6) -0.039(8)
C5E 0.116(17) 0.109(15) 0.076(9) 0.019(10) 0.004(12) -0.008(12)
C6E 0.18(3) 0.095(15) 0.068(9) 0.022(9) -0.027(14) -0.015(14)
N11 0.109(11) 0.070(7) 0.045(7) 0.007(6) -0.011(7) 0.003(10)
N12 0.128(13) 0.074(10) 0.071(8) -0.009(7) -0.010(9) 0.003(9)
C11 0.117(15) 0.071(9) 0.065(8) 0.022(7) -0.002(9) 0.000(10)
C12 0.086(12) 0.081(8) 0.077(8) 0.007(8) -0.002(9) -0.012(10)
C13 0.102(16) 0.083(9) 0.154(14) 0.027(10) 0.020(15) 0.028(13)
C14 0.072(14) 0.116(14) 0.182(19) 0.075(13) 0.012(13) 0.015(12)
C15 0.15(2) 0.134(15) 0.108(14) 0.074(12) -0.003(15) 0.023(14)
C16 0.111(16) 0.129(12) 0.065(8) 0.027(8) -0.004(11) -0.010(15)
N21 0.082(8) 0.064(9) 0.060(8) -0.009(7) -0.018(7) -0.009(8)
N22 0.086(10) 0.091(11) 0.081(8) -0.012(8) -0.003(8) 0.004(8)
C21 0.078(11) 0.099(15) 0.084(9) -0.012(9) -0.018(9) -0.022(10)
C22 0.060(9) 0.087(13) 0.095(9) -0.016(9) -0.007(9) -0.008(9)
C23 0.069(10) 0.114(17) 0.134(14) -0.027(12) 0.001(11) -0.027(11)
C24 0.087(15) 0.122(19) 0.156(18) -0.054(13) -0.028(13) -0.008(13)
C25 0.112(15) 0.18(2) 0.101(14) -0.048(13) -0.040(13) -0.008(16)
C26 0.113(15) 0.14(2) 0.088(9) -0.026(11) -0.033(11) -0.016(13)
N31 0.078(9) 0.109(11) 0.041(7) 0.000(7) -0.015(6) 0.038(9)
N32 0.072(9) 0.186(17) 0.034(6) 0.006(9) 0.000(6) 0.040(11)
C31 0.069(9) 0.122(16) 0.050(7) 0.013(9) -0.004(6) 0.045(10)
C32 0.073(9) 0.133(16) 0.036(7) -0.004(9) 0.002(6) 0.021(10)
C33 0.064(10) 0.20(2) 0.059(8) 0.016(13) 0.017(7) 0.041(12)
C34 0.090(11) 0.16(2) 0.052(8) -0.007(11) 0.011(8) 0.032(13)
C35 0.075(11) 0.18(2) 0.061(10) -0.003(13) 0.015(7) 0.033(13)
C36 0.091(11) 0.111(16) 0.048(7) -0.006(9) -0.006(7) 0.014(11)
N41 0.21(2) 0.172(14) 0.034(8) -0.017(9) 0.005(11) -0.036(17)
N42 0.22(2) 0.111(13) 0.080(9) -0.023(8) 0.010(13) -0.038(14)
C41 0.183(19) 0.204(15) 0.061(9) -0.037(10) 0.009(13) -0.014(17)
C42 0.20(2) 0.167(14) 0.098(11) -0.048(9) 0.003(15) -0.005(17)
C43 0.23(2) 0.182(15) 0.126(15) -0.078(12) -0.003(19) 0.01(2)
C44 0.25(3) 0.24(2) 0.138(18) -0.101(15) -0.02(2) 0.01(3)
C45 0.21(2) 0.26(3) 0.107(16) -0.077(13) -0.025(18) 0.06(2)
C46 0.22(2) 0.25(2) 0.067(10) -0.065(10) 0.012(15) 0.02(2)
N51 0.116(13) 0.22(2) 0.052(9) 0.000(11) 0.017(9) -0.071(14)
N52 0.056(9) 0.24(2) 0.074(8) -0.013(12) 0.008(7) -0.019(11)
C51 0.084(11) 0.121(17) 0.074(8) 0.006(11) 0.006(8) -0.014(11)
C52 0.078(11) 0.139(18) 0.078(9) 0.004(12) 0.011(8) -0.009(11)
C53 0.104(14) 0.14(2) 0.081(10) 0.011(13) -0.018(10) -0.030(12)
C54 0.110(17) 0.49(7) 0.095(14) 0.04(2) 0.041(13) -0.09(3)
C55 0.20(2) 0.23(3) 0.062(12) 0.049(18) -0.020(13) -0.09(2)
C56 0.118(17) 0.22(3) 0.066(8) 0.017(15) 0.026(10) -0.041(17)
N61 0.09(2) 0.23(4) 0.07(2) 0.01(3) 0.000(16) 0.03(2)
N62 0.10(3) 0.22(5) 0.067(16) 0.06(2) 0.017(19) 0.03(3)
C61 0.10(2) 0.21(4) 0.073(16) 0.04(2) 0.000(17) 0.03(2)
C62 0.09(2) 0.21(4) 0.071(17) 0.055(19) 0.021(17) 0.03(2)
C63 0.12(3) 0.21(4) 0.11(2) 0.07(2) 0.01(2) 0.05(2)
C64 0.17(3) 0.22(4) 0.11(3) 0.08(2) 0.00(2) 0.06(3)
C65 0.17(3) 0.22(4) 0.10(2) 0.08(2) 0.00(2) 0.05(3)
C66 0.16(3) 0.21(4) 0.070(16) 0.04(2) 0.00(2) 0.04(3)
N71 0.096(18) 0.11(2) 0.022(12) -0.019(14) 0.000(12) 0.013(15)
N72 0.09(2) 0.15(3) 0.051(14) -0.001(18) -0.040(16) 0.05(2)
C71 0.11(2) 0.18(3) 0.050(14) 0.000(16) -0.022(15) 0.02(2)
C72 0.10(2) 0.16(3) 0.061(14) 0.015(17) -0.030(15) 0.059(19)
C73 0.11(3) 0.22(4) 0.091(19) 0.01(2) -0.060(18) 0.07(2)
C74 0.15(3) 0.23(4) 0.10(2) 0.02(2) -0.07(2) 0.08(3)
C75 0.15(3) 0.23(4) 0.09(2) 0.03(2) -0.03(2) 0.06(3)
C76 0.14(3) 0.23(4) 0.060(15) 0.02(2) -0.012(18) 0.05(3)
N6X 0.10(2) 0.16(2) 0.037(15) 0.01(2) -0.014(16) -0.036(17)
N1X 0.114(16) 0.16(2) 0.042(14) 0.00(2) -0.009(16) -0.025(13)
C2X 0.123(15) 0.153(18) 0.015(12) 0.001(18) -0.012(17) -0.014(15)
N3X 0.124(16) 0.131(15) 0.014(10) 0.001(13) -0.015(13) -0.024(12)
C4X 0.122(15) 0.133(14) 0.027(14) 0.012(17) 0.007(16) -0.026(11)
C5X 0.115(13) 0.132(14) 0.014(11) 0.003(15) 0.018(15) -0.030(11)
C6X 0.117(14) 0.150(18) 0.019(13) 0.005(18) 0.000(16) -0.032(12)
N7X 0.127(17) 0.132(15) 0.034(13) 0.019(16) 0.022(16) -0.023(13)
C8X 0.116(15) 0.15(2) 0.066(19) 0.00(2) 0.01(2) -0.024(14)
N9X 0.121(14) 0.141(18) 0.064(17) 0.01(2) 0.025(17) -0.036(13)
N1Y 0.094(14) 0.111(14) 0.093(19) 0.005(19) -0.023(17) -0.015(13)
C2Y 0.088(11) 0.112(15) 0.052(16) -0.003(18) -0.015(17) -0.002(12)
O2Y 0.101(12) 0.15(2) 0.034(12) -0.006(13) 0.000(13) 0.016(14)
N3Y 0.097(11) 0.102(15) 0.046(14) -0.001(15) -0.008(15) -0.006(11)
C4Y 0.090(12) 0.139(17) 0.028(13) -0.014(18) -0.024(15) -0.007(12)
O4Y 0.089(13) 0.20(2) 0.018(10) -0.015(14) -0.016(11) -0.032(15)
C5Y 0.093(15) 0.149(17) 0.036(15) 0.00(2) -0.016(16) 0.024(14)
C6Y 0.117(18) 0.117(18) 0.11(2) 0.00(2) -0.05(2) 0.015(12)
P2 0.183(16) 0.177(16) 0.172(16) -0.005(14) -0.048(14) 0.040(13)
P1 0.31(2) 0.21(2) 0.29(2) -0.03(2) 0.00(2) 0.01(2)

loop_
_atom_type_symbol
_atom_type_description
_atom_type_scat_dispersion_real
_atom_type_scat_dispersion_imag
_atom_type_scat_source
C C 0.0033 0.0016 'International Tables Vol C Tables 4.2.6.8 and 6.1.1.4'
H H 0.0000 0.0000 'International Tables Vol C Tables 4.2.6.8 and 6.1.1.4'
N N 0.0061 0.0033 'International Tables Vol C Tables 4.2.6.8 and 6.1.1.4'
O O 0.0106 0.0060 'International Tables Vol C Tables 4.2.6.8 and 6.1.1.4'
Pt Pt -1.7033 8.3905 'International Tables Vol C Tables 4.2.6.8 and 6.1.1.4'
P P 0.1023 0.0942 'International Tables Vol C Tables 4.2.6.8 and 6.1.1.4'

loop_
_geom_angle_atom_site_label_1
_geom_angle_atom_site_label_2
_geom_angle_atom_site_label_3
_geom_angle
_geom_angle_site_symmetry_1
_geom_angle_site_symmetry_3
N12 Pt1 N4C 94.7(5) . .
N12 Pt1 N11 83.6(6) . .
N4C Pt1 N11 177.9(6) . .
N12 Pt1 N3A 174.6(5) . .
N4C Pt1 N3A 90.6(5) . .
N11 Pt1 N3A 91.2(5) . .
N21 Pt2 N22 83.1(6) . .
N21 Pt2 N4E 176.7(5) . .
N22 Pt2 N4E 93.7(6) . .
N21 Pt2 N1A 92.0(5) . .
N22 Pt2 N1A 174.9(6) . .
N4E Pt2 N1A 91.2(5) . .
N31 Pt3 N4D 176.2(6) . .
N31 Pt3 N2A 89.4(5) . .
N4D Pt3 N2A 93.2(5) . .
N31 Pt3 N32 83.3(5) . .
N4D Pt3 N32 94.1(5) . .
N2A Pt3 N32 172.7(5) . .
N1C Pt4 N42 93.9(7) . .
N1C Pt4 N2B 89.7(6) . .
N42 Pt4 N2B 173.7(8) . .
N1C Pt4 N41 179.3(8) . .
N42 Pt4 N41 86.8(8) . .
N2B Pt4 N41 89.5(7) . .
N52 Pt5 N1E 92.9(6) . .
N52 Pt5 N51 86.9(7) . .
N1E Pt5 N51 178.5(9) . .
N52 Pt5 N1B 175.6(8) . .
N1E Pt5 N1B 90.2(6) . .
N51 Pt5 N1B 89.9(7) . .
N62 Pt6 N3B 170(2) . .
N62 Pt6 N1D 92.3(14) . .
N3B Pt6 N1D 89.7(7) . .
N62 Pt6 N71 79.6(16) . .
N3B Pt6 N71 99.5(10) . .
N1D Pt6 N71 169.1(10) . .
N62 Pt6 N61 94.0(18) . .
N3B Pt6 N61 82.2(12) . .
N1D Pt6 N61 166.8(16) . .
N71 Pt6 N61 23.7(15) . .
N62 Pt6 N72 17(3) . .
N3B Pt6 N72 172.2(16) . .
N1D Pt6 N72 92.5(9) . .
N71 Pt6 N72 77.6(10) . .
N61 Pt6 N72 96.9(14) . .
N62 Pt6 C62 37.2(14) . .
N3B Pt6 C62 143.1(10) . .
N1D Pt6 C62 126.8(9) . .
N71 Pt6 C62 43.6(12) . .
N61 Pt6 C62 62.8(14) . .
N72 Pt6 C62 34.4(12) . .
C5A N1A C1A 117.4(14) . .
C5A N1A Pt2 119.4(12) . .
C1A N1A Pt2 123.2(11) . .
C10A N2A C6A 117.6(14) . .
C10A N2A Pt3 121.9(12) . .
C6A N2A Pt3 120.1(12) . .
C11A N3A C15A 120.6(15) . .
C11A N3A Pt1 117.4(12) . .
C15A N3A Pt1 121.9(12) . .
C17A N4A C16A 120.4(12) . .
C18A N5A C17A 114.7(12) . .
C18A N6A C16A 118.1(12) . .
N1A C1A C2A 125.0(15) . .
C1A C2A C3A 117.5(16) . .
C4A C3A C2A 115.7(15) . .
C4A C3A C16A 123.6(15) . .
C2A C3A C16A 120.7(14) . .
C3A C4A C5A 122.2(17) . .
N1A C5A C4A 121.7(16) . .
N2A C6A C7A 123.5(17) . .
C6A C7A C8A 119.1(17) . .
C7A C8A C9A 118.1(15) . .
C7A C8A C17A 120.8(14) . .
C9A C8A C17A 120.9(15) . .
C10A C9A C8A 117.5(16) . .
N2A C10A C9A 124.1(16) . .
N3A C11A C12A 118.5(16) . .
C13A C12A C11A 119.5(16) . .
C18A C13A C14A 122.3(15) . .
C18A C13A C12A 121.1(15) . .
C14A C13A C12A 116.4(15) . .
C15A C14A C13A 117.0(16) . .
N3A C15A C14A 127.5(17) . .
N4A C16A N6A 119.3(12) . .
N4A C16A C3A 120.3(13) . .
N6A C16A C3A 120.3(12) . .
N4A C17A N5A 123.1(13) . .
N4A C17A C8A 119.3(14) . .
N5A C17A C8A 117.6(13) . .
N6A C18A N5A 124.2(14) . .
N6A C18A C13A 118.4(14) . .
N5A C18A C13A 117.4(14) . .
C1B N1B C5B 122(2) . .
C1B N1B Pt5 119.3(17) . .
C5B N1B Pt5 118.4(16) . .
C6B N2B C10B 117(2) . .
C6B N2B Pt4 124.8(18) . .
C10B N2B Pt4 118.2(17) . .
C11B N3B C15B 115(2) . .
C11B N3B Pt6 127.0(18) . .
C15B N3B Pt6 117.9(18) . .
C17B N4B C16B 113.9(18) . .
C18B N5B C17B 117.6(17) . .
C16B N6B C18B 119.0(18) . .
N1B C1B C2B 123(2) . .
C3B C2B C1B 112(2) . .
C4B C3B C2B 122.8(19) . .
C4B C3B C16B 122(2) . .
C2B C3B C16B 114.8(19) . .
C5B C4B C3B 121(2) . .
C4B C5B N1B 120(2) . .
N2B C6B C7B 128(3) . .
C6B C7B C8B 114(2) . .
C9B C8B C7B 119(2) . .
C9B C8B C17B 123(2) . .
C7B C8B C17B 117.1(19) . .
C10B C9B C8B 120(3) . .
C9B C10B N2B 121(3) . .
C12B C11B N3B 124(2) . .
C11B C12B C13B 127(3) . .
C12B C13B C14B 113(2) . .
C12B C13B C18B 125(2) . .
C14B C13B C18B 122.3(18) . .
C13B C14B C15B 122(2) . .
C14B C15B N3B 120(2) . .
N6B C16B N4B 123.2(19) . .
N6B C16B C3B 122(2) . .
N4B C16B C3B 114(2) . .
N5B C17B N4B 122.6(19) . .
N5B C17B C8B 119.5(18) . .
N4B C17B C8B 117.9(19) . .
N5B C18B N6B 123(2) . .
N5B C18B C13B 119.8(18) . .
N6B C18B C13B 116.6(19) . .
C2C N1C C6C 115.4(16) . .
C2C N1C Pt4 127.2(15) . .
C6C N1C Pt4 117.3(13) . .
N1C C2C C3C 128(2) . .
C2C C3C N4C 118.7(19) . .
C5C N4C C3C 115.9(14) . .
C5C N4C Pt1 123.1(12) . .
C3C N4C Pt1 121.0(12) . .
N4C C5C C6C 119.2(18) . .
N1C C6C C5C 122.3(19) . .
C6D N1D C2D 116.6(19) . .
C6D N1D Pt6 125.1(18) . .
C2D N1D Pt6 118.3(16) . .
N1D C2D C3D 120(2) . .
N4D C3D C2D 120(2) . .
C5D N4D C3D 115.6(17) . .
C5D N4D Pt3 124.5(15) . .
C3D N4D Pt3 119.9(14) . .
N4D C5D C6D 125(2) . .
N1D C6D C5D 122(3) . .
C6E N1E C2E 121(2) . .
C6E N1E Pt5 119.4(17) . .
C2E N1E Pt5 119.5(18) . .
N1E C2E C3E 116(3) . .
N4E C3E C2E 126(3) . .
C5E N4E C3E 115(2) . .
C5E N4E Pt2 121.4(15) . .
C3E N4E Pt2 123.2(16) . .
N4E C5E C6E 119(2) . .
N1E C6E C5E 122(2) . .
C11 N11 Pt1 110.0(10) . .
C12 N12 Pt1 108.5(10) . .
N11 C11 C16 111.1(15) . .
N11 C11 C12 105.0(13) . .
C16 C11 C12 114.3(16) . .
N12 C12 C13 110.8(15) . .
N12 C12 C11 107.7(14) . .
C13 C12 C11 114.6(14) . .
C12 C13 C14 111.6(18) . .
C13 C14 C15 105.6(15) . .
C14 C15 C16 113.0(17) . .
C11 C16 C15 103.6(15) . .
C21 N21 Pt2 107.6(11) . .
C22 N22 Pt2 110.0(12) . .
C22 C21 N21 108.4(16) . .
C22 C21 C26 114.4(18) . .
N21 C21 C26 109.3(16) . .
C21 C22 N22 106.4(16) . .
C21 C22 C23 112.6(17) . .
N22 C22 C23 109.6(16) . .
C24 C23 C22 105.4(17) . .
C23 C24 C25 110(2) . .
C24 C25 C26 112(2) . .
C25 C26 C21 102.0(18) . .
C31 N31 Pt3 110.1(9) . .
C32 N32 Pt3 107.3(10) . .
N31 C31 C36 113.8(14) . .
N31 C31 C32 102.9(15) . .
C36 C31 C32 108.0(15) . .
C33 C32 N32 108.7(15) . .
C33 C32 C31 112.2(17) . .
N32 C32 C31 102.6(14) . .
C32 C33 C34 107.8(15) . .
C35 C34 C33 115.5(17) . .
C34 C35 C36 113(2) . .
C31 C36 C35 111.9(16) . .
C41 N41 Pt4 103.2(15) . .
C42 N42 Pt4 111.8(16) . .
N41 C41 C46 107(2) . .
N41 C41 C42 118(2) . .
C46 C41 C42 111(2) . .
C43 C42 N42 121(3) . .
C43 C42 C41 117(3) . .
N42 C42 C41 102.5(19) . .
C42 C43 C44 117(3) . .
C43 C44 C45 109(3) . .
C46 C45 C44 114(3) . .
C45 C46 C41 108(3) . .
C51 N51 Pt5 107.0(12) . .
C52 N52 Pt5 105.4(12) . .
C52 C51 C56 117.0(19) . .
C52 C51 N51 107.4(17) . .
C56 C51 N51 109.9(17) . .
C51 C52 C53 110.2(19) . .
C51 C52 N52 109.2(16) . .
C53 C52 N52 108.1(18) . .
C52 C53 C54 108(2) . .
C53 C54 C55 109(2) . .
C56 C55 C54 113(2) . .
C51 C56 C55 104.6(19) . .
C61 N61 Pt6 99(3) . .
C62 N62 Pt6 97(3) . .
N61 C61 C66 106(3) . .
N61 C61 C62 107(4) . .
C66 C61 C62 111(3) . .
C63 C62 N62 111(3) . .
C63 C62 C61 117(3) . .
N62 C62 C61 107(3) . .
C63 C62 Pt6 156(2) . .
N62 C62 Pt6 46(2) . .
C61 C62 Pt6 81(2) . .
C62 C63 C64 112(2) . .
C63 C64 C65 100(2) . .
C64 C65 C66 111(3) . .
C61 C66 C65 105(2) . .
C71 N71 Pt6 115.1(18) . .
C72 N72 Pt6 110.3(19) . .
N71 C71 C76 109(2) . .
N71 C71 C72 106(2) . .
C76 C71 C72 111(2) . .
N72 C72 C71 113(2) . .
N72 C72 C73 117(2) . .
C71 C72 C73 118(2) . .
C72 C73 C74 112(2) . .
C73 C74 C75 100(2) . .
C74 C75 C76 115(3) . .
C71 C76 C75 107(2) . .
O3K N1K O4K 122(4) . .
O3K N1K O2K 118(3) . .
O4K N1K O2K 119(3) . .
O8N O6V N5N 75(4) . .
O8N O6V O7N 128(6) . .
N5N O6V O7N 54(2) . .
C6X N1X C2X 124(3) . .
N1X C2X N3X 125(3) . .
C2X N3X C4X 114(3) . .
N3X C4X N9X 130(2) . .
N3X C4X C5X 123(2) . .
N9X C4X C5X 107(2) . .
N7X C5X C4X 109(2) . .
N7X C5X C6X 131(2) . .
C4X C5X C6X 120(2) . .
N1X C6X N6X 121(2) . .
N1X C6X C5X 115(3) . .
N6X C6X C5X 124(2) . .
C8X N7X C5X 106(2) . .
N7X C8X N9X 112(2) . .
C8X N9X C4X 106.0(12) . .
C8X N9X C1RX 129.1(17) . .
C4X N9X C1RX 124.9(16) . .
C6Y N1Y C2Y 121(2) . .
C6Y N1Y C1RY 117(3) . .
C2Y N1Y C1RY 120(3) . .
O2Y C2Y N3Y 127(2) . .
O2Y C2Y N1Y 120(2) . .
N3Y C2Y N1Y 113.2(17) . .
C2Y N3Y C4Y 128(2) . .
O4Y C4Y C5Y 123(2) . .
O4Y C4Y N3Y 121(2) . .
C5Y C4Y N3Y 116(2) . .
C6Y C5Y C4Y 117(3) . .
N1Y C6Y C5Y 126(3) . .
C4RY O1RY C1RY 105(2) . .
O1RY C1RY N1Y 105(4) . .
O1RY C1RY C2RY 114(2) . .
N1Y C1RY C2RY 112(4) . .
O2RY C2RY C1RY 118(3) . .
O2RY C2RY C3RY 135(4) . .
C1RY C2RY C3RY 98(2) . .
O3RY C3RY C2RY 99(4) . .
O3RY C3RY C4RY 116(4) . .
C2RY C3RY C4RY 103(2) . .
O1RY C4RY C5RY 85(3) . .
O1RY C4RY C3RY 106(2) . .
C5RY C4RY C3RY 138(4) . .
O24P C5RY C4RY 88(2) . .
O23P P2 O22P 120(2) . .
O23P P2 O21P 108(2) . .
O22P P2 O21P 111.8(18) . .
O23P P2 O24P 112(3) . .
O22P P2 O24P 99(2) . .
O21P P2 O24P 106(3) . .
C5RY O24P P2 141(3) . .
O11P P1 O12P 107(2) . .
O11P P1 O13P 105(2) . .
O12P P1 O13P 110(2) . .
O11P P1 O14P 101(5) . .
O12P P1 O14P 123(4) . .
O13P P1 O14P 109(3) . .
P1 O14P C5RX 105(3) . .
C4RX O1RX C1RX 105.2(16) . .
O1RX C1RX N9X 102.2(19) . .
O1RX C1RX C2RX 104.5(18) . .
N9X C1RX C2RX 117.4(19) . .
O2RX C2RX C1RX 113(2) . .
O2RX C2RX C3RX 127(3) . .
C1RX C2RX C3RX 95.8(16) . .
O3RX C3RX C2RX 96(4) . .
O3RX C3RX C4RX 118(3) . .
C2RX C3RX C4RX 100.9(16) . .
O1RX C4RX C5RX 89.6(19) . .
O1RX C4RX C3RX 106.9(17) . .
C5RX C4RX C3RX 137(4) . .
C4RX C5RX O14P 100(4) . .
O3N N1N O2N 122(5) . .
O3N N1N O4N 123(4) . .
O2N N1N O4N 114(4) . .
O4M N1M O3M 120(3) . .
O4M N1M O2M 117(3) . .
O3M N1M O2M 118(3) . .
O6V N5N O6N 163(4) . .
O6V N5N O7N 76(3) . .
O6N N5N O7N 121(2) . .
O6V N5N O8N 41(3) . .
O6N N5N O8N 123(2) . .
O7N N5N O8N 117(2) . .
N5N O7N O6V 50(2) . .
O6V O8N N5N 64(4) . .
O11N N9N O10N 125(3) . .
O11N N9N O12N 113(3) . .
O10N N9N O12N 117(3) . .
O15N N13N O16N 120(3) . .
O15N N13N O14N 119(3) . .
O16N N13N O14N 115(2) . .
O23N N21N O22N 117(3) . .
O23N N21N O24N 117(3) . .
O22N N21N O24N 118(3) . .

loop_
_geom_bond_atom_site_label_1
_geom_bond_atom_site_label_2
_geom_bond_distance
_geom_bond_site_symmetry_2
Pt1 N12 2.015(13) .
Pt1 N4C 2.021(11) .
Pt1 N11 2.034(11) .
Pt1 N3A 2.060(12) .
Pt2 N21 1.992(12) .
Pt2 N22 2.008(15) .
Pt2 N4E 2.008(14) .
Pt2 N1A 2.009(13) .
Pt3 N31 1.984(12) .
Pt3 N4D 2.012(13) .
Pt3 N2A 2.013(13) .
Pt3 N32 2.055(14) .
Pt4 N1C 2.028(12) .
Pt4 N42 2.040(19) .
Pt4 N2B 2.060(19) .
Pt4 N41 2.105(14) .
Pt5 N52 2.018(16) .
Pt5 N1E 2.023(16) .
Pt5 N51 2.054(15) .
Pt5 N1B 2.064(18) .
Pt6 N62 1.83(5) .
Pt6 N3B 1.996(18) .
Pt6 N1D 2.012(13) .
Pt6 N71 2.11(3) .
Pt6 N61 2.11(4) .
Pt6 N72 2.23(3) .
Pt6 C62 2.54(4) .
N1A C5A 1.31(2) .
N1A C1A 1.32(2) .
N2A C10A 1.29(2) .
N2A C6A 1.35(2) .
N3A C11A 1.27(2) .
N3A C15A 1.31(2) .
N4A C17A 1.294(17) .
N4A C16A 1.340(17) .
N5A C18A 1.360(19) .
N5A C17A 1.38(2) .
N6A C18A 1.304(18) .
N6A C16A 1.388(18) .
C1A C2A 1.38(2) .
C2A C3A 1.43(2) .
C3A C4A 1.34(2) .
C3A C16A 1.43(2) .
C4A C5A 1.40(2) .
C6A C7A 1.37(2) .
C7A C8A 1.38(2) .
C8A C9A 1.41(2) .
C8A C17A 1.46(2) .
C9A C10A 1.41(2) .
C11A C12A 1.47(2) .
C12A C13A 1.43(2) .
C13A C18A 1.39(2) .
C13A C14A 1.40(2) .
C14A C15A 1.35(2) .
N1B C1B 1.28(3) .
N1B C5B 1.35(3) .
N2B C6B 1.27(3) .
N2B C10B 1.34(3) .
N3B C11B 1.32(3) .
N3B C15B 1.40(3) .
N4B C17B 1.36(2) .
N4B C16B 1.39(3) .
N5B C18B 1.27(2) .
N5B C17B 1.36(2) .
N6B C16B 1.27(2) .
N6B C18B 1.34(2) .
C1B C2B 1.51(3) .
C2B C3B 1.39(3) .
C3B C4B 1.37(3) .
C3B C16B 1.49(3) .
C4B C5B 1.36(3) .
C6B C7B 1.29(3) .
C7B C8B 1.39(3) .
C8B C9B 1.35(3) .
C8B C17B 1.54(3) .
C9B C10B 1.28(3) .
C11B C12B 1.31(3) .
C12B C13B 1.32(3) .
C13B C14B 1.40(3) .
C13B C18B 1.45(3) .
C14B C15B 1.41(3) .
N1C C2C 1.20(2) .
N1C C6C 1.28(2) .
C2C C3C 1.34(2) .
C3C N4C 1.35(2) .
N4C C5C 1.29(2) .
C5C C6C 1.42(2) .
N1D C6D 1.25(3) .
N1D C2D 1.31(3) .
C2D C3D 1.45(2) .
C3D N4D 1.31(2) .
N4D C5D 1.24(3) .
C5D C6D 1.39(3) .
N1E C6E 1.24(3) .
N1E C2E 1.27(3) .
C2E C3E 1.45(3) .
C3E N4E 1.29(3) .
N4E C5E 1.28(2) .
C5E C6E 1.47(3) .
N11 C11 1.430(19) .
N12 C12 1.45(2) .
C11 C16 1.52(2) .
C11 C12 1.57(2) .
C12 C13 1.54(2) .
C13 C14 1.61(3) .
C14 C15 1.65(3) .
C15 C16 1.70(3) .
N21 C21 1.49(2) .
N22 C22 1.46(2) .
C21 C22 1.44(3) .
C21 C26 1.62(3) .
C22 C23 1.59(3) .
C23 C24 1.53(3) .
C24 C25 1.57(4) .
C25 C26 1.64(3) .
N31 C31 1.47(2) .
N32 C32 1.488(19) .
C31 C36 1.49(2) .
C31 C32 1.59(3) .
C32 C33 1.47(3) .
C33 C34 1.66(2) .
C34 C35 1.37(3) .
C35 C36 1.54(3) .
N41 C41 1.45(3) .
N42 C42 1.51(3) .
C41 C46 1.53(3) .
C41 C42 1.60(2) .
C42 C43 1.33(4) .
C43 C44 1.53(4) .
C44 C45 1.62(3) .
C45 C46 1.53(2) .
N51 C51 1.53(3) .
N52 C52 1.59(2) .
C51 C52 1.47(3) .
C51 C56 1.51(3) .
C52 C53 1.54(3) .
C53 C54 1.54(3) .
C54 C55 1.62(2) .
C55 C56 1.54(2) .
N61 C61 1.49(5) .
N62 C62 1.54(4) .
C61 C66 1.52(3) .
C61 C62 1.56(3) .
C62 C63 1.55(3) .
C63 C64 1.63(3) .
C64 C65 1.67(3) .
C65 C66 1.70(3) .
N71 C71 1.44(3) .
N72 C72 1.43(2) .
C71 C76 1.53(3) .
C71 C72 1.55(3) .
C72 C73 1.55(3) .
C73 C74 1.63(3) .
C74 C75 1.66(3) .
C75 C76 1.69(3) .
N1K O3K 1.26(3) .
N1K O4K 1.27(3) .
N1K O2K 1.29(3) .
O6V O8N 0.85(6) .
O6V N5N 1.17(5) .
O6V O7N 1.48(6) .
O205 O302 1.00(7) .
N6X C6X 1.37(2) .
N1X C6X 1.30(2) .
N1X C2X 1.33(2) .
C2X N3X 1.34(3) .
N3X C4X 1.35(3) .
C4X N9X 1.38(2) .
C4X C5X 1.39(2) .
C5X N7X 1.38(2) .
C5X C6X 1.42(2) .
N7X C8X 1.34(2) .
C8X N9X 1.36(2) .
N9X C1RX 1.477(5) .
N1Y C6Y 1.32(2) .
N1Y C2Y 1.39(2) .
N1Y C1RY 1.46(3) .
C2Y O2Y 1.22(2) .
C2Y N3Y 1.34(2) .
N3Y C4Y 1.41(2) .
C4Y O4Y 1.24(2) .
C4Y C5Y 1.38(2) .
C5Y C6Y 1.36(3) .
O1RY C4RY 1.41(3) .
O1RY C1RY 1.42(3) .
C1RY C2RY 1.50(3) .
C2RY O2RY 1.456(17) .
C2RY C3RY 1.51(3) .
C3RY O3RY 1.43(2) .
C3RY C4RY 1.57(3) .
C4RY C5RY 1.52(2) .
C5RY O24P 1.46(3) .
P2 O23P 1.50(2) .
P2 O22P 1.53(2) .
P2 O21P 1.55(2) .
P2 O24P 1.69(2) .
P1 O11P 1.55(3) .
P1 O12P 1.56(2) .
P1 O13P 1.59(3) .
P1 O14P 1.64(2) .
O14P C5RX 1.67(7) .
O1RX C4RX 1.40(3) .
O1RX C1RX 1.43(2) .
C1RX C2RX 1.51(2) .
C2RX O2RX 1.427(9) .
C2RX C3RX 1.52(2) .
C3RX O3RX 1.434(10) .
C3RX C4RX 1.56(2) .
C4RX C5RX 1.52(2) .
N1N O3N 1.04(5) .
N1N O2N 1.26(5) .
N1N O4N 1.52(5) .
N1M O4M 1.25(3) .
N1M O3M 1.29(3) .
N1M O2M 1.30(3) .
N5N O6N 1.214(16) .
N5N O7N 1.227(18) .
N5N O8N 1.257(18) .
N9N O11N 1.21(2) .
N9N O10N 1.27(2) .
N9N O12N 1.31(2) .
N13N O15N 1.23(2) .
N13N O16N 1.24(2) .
N13N O14N 1.30(2) .
N21N O23N 1.26(3) .
N21N O22N 1.28(3) .
N21N O24N 1.30(3) .
O112 O112 1.24(13) 2_455
O104 O121 0.77(11) .
O20 O118 1.56(9) .
O124 O124 1.10(12) 2_765

loop_
_geom_torsion_atom_site_label_1
_geom_torsion_atom_site_label_2
_geom_torsion_atom_site_label_3
_geom_torsion_atom_site_label_4
_geom_torsion
_geom_torsion_site_symmetry_1
_geom_torsion_site_symmetry_2
_geom_torsion_site_symmetry_3
_geom_torsion_site_symmetry_4
N21 Pt2 N1A C5A -89.6(13) . . . .
N22 Pt2 N1A C5A -103(7) . . . .
N4E Pt2 N1A C5A 89.6(13) . . . .
N21 Pt2 N1A C1A 92.4(13) . . . .
N22 Pt2 N1A C1A 79(7) . . . .
N4E Pt2 N1A C1A -88.3(13) . . . .
N31 Pt3 N2A C10A -94.2(14) . . . .
N4D Pt3 N2A C10A 88.5(14) . . . .
N32 Pt3 N2A C10A -95(6) . . . .
N31 Pt3 N2A C6A 93.0(13) . . . .
N4D Pt3 N2A C6A -84.4(13) . . . .
N32 Pt3 N2A C6A 92(6) . . . .
N12 Pt1 N3A C11A 69(7) . . . .
N4C Pt1 N3A C11A -100.2(12) . . . .
N11 Pt1 N3A C11A 81.1(13) . . . .
N12 Pt1 N3A C15A -113(7) . . . .
N4C Pt1 N3A C15A 78.2(13) . . . .
N11 Pt1 N3A C15A -100.6(13) . . . .
C5A N1A C1A C2A -4(2) . . . .
Pt2 N1A C1A C2A 173.9(12) . . . .
N1A C1A C2A C3A 8(2) . . . .
C1A C2A C3A C4A -6(2) . . . .
C1A C2A C3A C16A 175.9(14) . . . .
C2A C3A C4A C5A 0(3) . . . .
C16A C3A C4A C5A 178.3(16) . . . .
C1A N1A C5A C4A -2(2) . . . .
Pt2 N1A C5A C4A 179.6(13) . . . .
C3A C4A C5A N1A 4(3) . . . .
C10A N2A C6A C7A 3(2) . . . .
Pt3 N2A C6A C7A 176.5(12) . . . .
N2A C6A C7A C8A -4(2) . . . .
C6A C7A C8A C9A 2(2) . . . .
C6A C7A C8A C17A 176.9(13) . . . .
C7A C8A C9A C10A -1(2) . . . .
C17A C8A C9A C10A -175.4(14) . . . .
C6A N2A C10A C9A -2(3) . . . .
Pt3 N2A C10A C9A -174.7(13) . . . .
C8A C9A C10A N2A 0(3) . . . .
C15A N3A C11A C12A -1(2) . . . .
Pt1 N3A C11A C12A 177.3(11) . . . .
N3A C11A C12A C13A 5(2) . . . .
C11A C12A C13A C18A 179.2(14) . . . .
C11A C12A C13A C14A -7(2) . . . .
C18A C13A C14A C15A 177.8(14) . . . .
C12A C13A C14A C15A 4(2) . . . .
C11A N3A C15A C14A -2(3) . . . .
Pt1 N3A C15A C14A 179.5(13) . . . .
C13A C14A C15A N3A 1(3) . . . .
C17A N4A C16A N6A -3(2) . . . .
C17A N4A C16A C3A 174.7(13) . . . .
C18A N6A C16A N4A 4.5(19) . . . .
C18A N6A C16A C3A -173.4(13) . . . .
C4A C3A C16A N4A 0(2) . . . .
C2A C3A C16A N4A 177.9(14) . . . .
C4A C3A C16A N6A 177.4(16) . . . .
C2A C3A C16A N6A -4(2) . . . .
C16A N4A C17A N5A 1(2) . . . .
C16A N4A C17A C8A 178.2(12) . . . .
C18A N5A C17A N4A 0.1(19) . . . .
C18A N5A C17A C8A -177.4(12) . . . .
C7A C8A C17A N4A 4(2) . . . .
C9A C8A C17A N4A 178.5(13) . . . .
C7A C8A C17A N5A -178.6(13) . . . .
C9A C8A C17A N5A -4(2) . . . .
C16A N6A C18A N5A -4(2) . . . .
C16A N6A C18A C13A 176.7(12) . . . .
C17A N5A C18A N6A 1.5(19) . . . .
C17A N5A C18A C13A -178.9(12) . . . .
C14A C13A C18A N6A 6(2) . . . .
C12A C13A C18A N6A 180.0(13) . . . .
C14A C13A C18A N5A -173.5(13) . . . .
C12A C13A C18A N5A 0(2) . . . .
N52 Pt5 N1B C1B 139(11) . . . .
N1E Pt5 N1B C1B -86.6(17) . . . .
N51 Pt5 N1B C1B 94.9(17) . . . .
N52 Pt5 N1B C5B -46(12) . . . .
N1E Pt5 N1B C5B 89.2(16) . . . .
N51 Pt5 N1B C5B -89.3(17) . . . .
N1C Pt4 N2B C6B -97.4(17) . . . .
N42 Pt4 N2B C6B 28(7) . . . .
N41 Pt4 N2B C6B 82.6(18) . . . .
N1C Pt4 N2B C10B 82.2(15) . . . .
N42 Pt4 N2B C10B -153(6) . . . .
N41 Pt4 N2B C10B -97.8(16) . . . .
N62 Pt6 N3B C11B 13(9) . . . .
N1D Pt6 N3B C11B -89(2) . . . .
N71 Pt6 N3B C11B 97(2) . . . .
N61 Pt6 N3B C11B 81(3) . . . .
N72 Pt6 N3B C11B 165(7) . . . .
C62 Pt6 N3B C11B 98(3) . . . .
N62 Pt6 N3B C15B -167(8) . . . .
N1D Pt6 N3B C15B 90.9(15) . . . .
N71 Pt6 N3B C15B -83.2(18) . . . .
N61 Pt6 N3B C15B -100(2) . . . .
N72 Pt6 N3B C15B -16(8) . . . .
C62 Pt6 N3B C15B -82(3) . . . .
C5B N1B C1B C2B 3(3) . . . .
Pt5 N1B C1B C2B 178.3(14) . . . .
N1B C1B C2B C3B -1(3) . . . .
C1B C2B C3B C4B 2(3) . . . .
C1B C2B C3B C16B -178.7(17) . . . .
C2B C3B C4B C5B -4(3) . . . .
C16B C3B C4B C5B 176.7(18) . . . .
C3B C4B C5B N1B 5(3) . . . .
C1B N1B C5B C4B -5(3) . . . .
Pt5 N1B C5B C4B 179.7(14) . . . .
C10B N2B C6B C7B -3(3) . . . .
Pt4 N2B C6B C7B 177(2) . . . .
N2B C6B C7B C8B 5(4) . . . .
C6B C7B C8B C9B -6(3) . . . .
C6B C7B C8B C17B 177.9(18) . . . .
C7B C8B C9B C10B 6(3) . . . .
C17B C8B C9B C10B -178.4(19) . . . .
C8B C9B C10B N2B -4(3) . . . .
C6B N2B C10B C9B 2(3) . . . .
Pt4 N2B C10B C9B -177.6(17) . . . .
C15B N3B C11B C12B 4(3) . . . .
Pt6 N3B C11B C12B -176.3(17) . . . .
N3B C11B C12B C13B -5(4) . . . .
C11B C12B C13B C14B 3(3) . . . .
C11B C12B C13B C18B -178(2) . . . .
C12B C13B C14B C15B -2(3) . . . .
C18B C13B C14B C15B 179.6(17) . . . .
C13B C14B C15B N3B 2(3) . . . .
C11B N3B C15B C14B -2(3) . . . .
Pt6 N3B C15B C14B 177.5(14) . . . .
C18B N6B C16B N4B -4(3) . . . .
C18B N6B C16B C3B -175.4(17) . . . .
C17B N4B C16B N6B 5(3) . . . .
C17B N4B C16B C3B 176.7(16) . . . .
C4B C3B C16B N6B 174.3(19) . . . .
C2B C3B C16B N6B -5(3) . . . .
C4B C3B C16B N4B 2(3) . . . .
C2B C3B C16B N4B -177.3(17) . . . .
C18B N5B C17B N4B 4(2) . . . .
C18B N5B C17B C8B -178.6(15) . . . .
C16B N4B C17B N5B -5(2) . . . .
C16B N4B C17B C8B 178.1(16) . . . .
C9B C8B C17B N5B 7(3) . . . .
C7B C8B C17B N5B -177.6(17) . . . .
C9B C8B C17B N4B -175.9(16) . . . .
C7B C8B C17B N4B 0(2) . . . .
C17B N5B C18B N6B -3(3) . . . .
C17B N5B C18B C13B -179.0(15) . . . .
C16B N6B C18B N5B 3(3) . . . .
C16B N6B C18B C13B 179.1(17) . . . .
C12B C13B C18B N5B -1(3) . . . .
C14B C13B C18B N5B 176.8(17) . . . .
C12B C13B C18B N6B -177.3(17) . . . .
C14B C13B C18B N6B 1(2) . . . .
N42 Pt4 N1C C2C 100(2) . . . .
N2B Pt4 N1C C2C -85(2) . . . .
N41 Pt4 N1C C2C -83(65) . . . .
N42 Pt4 N1C C6C -77.9(19) . . . .
N2B Pt4 N1C C6C 96.9(19) . . . .
N41 Pt4 N1C C6C 99(65) . . . .
C6C N1C C2C C3C -4(4) . . . .
Pt4 N1C C2C C3C 178(2) . . . .
N1C C2C C3C N4C 4(5) . . . .
C2C C3C N4C C5C -1(3) . . . .
C2C C3C N4C Pt1 -180(2) . . . .
N12 Pt1 N4C C5C 84.5(16) . . . .
N11 Pt1 N4C C5C 49(16) . . . .
N3A Pt1 N4C C5C -96.6(16) . . . .
N12 Pt1 N4C C3C -96.3(17) . . . .
N11 Pt1 N4C C3C -132(15) . . . .
N3A Pt1 N4C C3C 82.6(16) . . . .
C3C N4C C5C C6C -2(3) . . . .
Pt1 N4C C5C C6C 177.5(18) . . . .
C2C N1C C6C C5C 2(4) . . . .
Pt4 N1C C6C C5C 180(2) . . . .
N4C C5C C6C N1C 1(4) . . . .
N62 Pt6 N1D C6D -94(3) . . . .
N3B Pt6 N1D C6D 76(2) . . . .
N71 Pt6 N1D C6D -136(7) . . . .
N61 Pt6 N1D C6D 24(6) . . . .
N72 Pt6 N1D C6D -111(2) . . . .
C62 Pt6 N1D C6D -109(3) . . . .
N62 Pt6 N1D C2D 86(3) . . . .
N3B Pt6 N1D C2D -103.4(18) . . . .
N71 Pt6 N1D C2D 44(7) . . . .
N61 Pt6 N1D C2D -155(6) . . . .
N72 Pt6 N1D C2D 69(2) . . . .
C62 Pt6 N1D C2D 71(2) . . . .
C6D N1D C2D C3D -5(4) . . . .
Pt6 N1D C2D C3D 174.4(16) . . . .
N1D C2D C3D N4D 4(4) . . . .
C2D C3D N4D C5D 1(3) . . . .
C2D C3D N4D Pt3 -179.6(16) . . . .
N31 Pt3 N4D C5D 146(9) . . . .
N2A Pt3 N4D C5D -79(2) . . . .
N32 Pt3 N4D C5D 101(2) . . . .
N31 Pt3 N4D C3D -34(10) . . . .
N2A Pt3 N4D C3D 100.9(15) . . . .
N32 Pt3 N4D C3D -78.6(15) . . . .
C3D N4D C5D C6D -4(4) . . . .
Pt3 N4D C5D C6D 176(2) . . . .
C2D N1D C6D C5D 2(4) . . . .
Pt6 N1D C6D C5D -178(2) . . . .
N4D C5D C6D N1D 3(5) . . . .
N52 Pt5 N1E C6E -86.1(19) . . . .
N51 Pt5 N1E C6E -168(24) . . . .
N1B Pt5 N1E C6E 97.0(19) . . . .
N52 Pt5 N1E C2E 87.2(19) . . . .
N51 Pt5 N1E C2E 6(26) . . . .
N1B Pt5 N1E C2E -89.6(19) . . . .
C6E N1E C2E C3E -10(4) . . . .
Pt5 N1E C2E C3E 176.7(19) . . . .
N1E C2E C3E N4E 5(5) . . . .
C2E C3E N4E C5E -1(4) . . . .
C2E C3E N4E Pt2 180(2) . . . .
N21 Pt2 N4E C5E 73(11) . . . .
N22 Pt2 N4E C5E 86.6(15) . . . .
N1A Pt2 N4E C5E -94.5(15) . . . .
N21 Pt2 N4E C3E -109(11) . . . .
N22 Pt2 N4E C3E -94(2) . . . .
N1A Pt2 N4E C3E 84(2) . . . .
C3E N4E C5E C6E 3(3) . . . .
Pt2 N4E C5E C6E -178.0(16) . . . .
C2E N1E C6E C5E 13(4) . . . .
Pt5 N1E C6E C5E -174.2(18) . . . .
N4E C5E C6E N1E -9(4) . . . .
N12 Pt1 N11 C11 16.7(13) . . . .
N4C Pt1 N11 C11 52(16) . . . .
N3A Pt1 N11 C11 -162.2(13) . . . .
N4C Pt1 N12 C12 -163.8(13) . . . .
N11 Pt1 N12 C12 15.0(13) . . . .
N3A Pt1 N12 C12 27(7) . . . .
Pt1 N11 C11 C16 -165.7(14) . . . .
Pt1 N11 C11 C12 -41.6(16) . . . .
Pt1 N12 C12 C13 -167.3(13) . . . .
Pt1 N12 C12 C11 -41.2(17) . . . .
N11 C11 C12 N12 55.1(18) . . . .
C16 C11 C12 N12 177.1(16) . . . .
N11 C11 C12 C13 178.9(16) . . . .
C16 C11 C12 C13 -59(2) . . . .
N12 C12 C13 C14 177.1(16) . . . .
C11 C12 C13 C14 55(2) . . . .
C12 C13 C14 C15 -54(2) . . . .
C13 C14 C15 C16 59(2) . . . .
N11 C11 C16 C15 175.8(17) . . . .
C12 C11 C16 C15 57(2) . . . .
C14 C15 C16 C11 -61(2) . . . .
N22 Pt2 N21 C21 15.9(12) . . . .
N4E Pt2 N21 C21 30(12) . . . .
N1A Pt2 N21 C21 -162.9(12) . . . .
N21 Pt2 N22 C22 13.0(13) . . . .
N4E Pt2 N22 C22 -166.2(13) . . . .
N1A Pt2 N22 C22 27(7) . . . .
Pt2 N21 C21 C22 -43.0(19) . . . .
Pt2 N21 C21 C26 -168.4(14) . . . .
N21 C21 C22 N22 54(2) . . . .
C26 C21 C22 N22 176.6(16) . . . .
N21 C21 C22 C23 174.3(16) . . . .
C26 C21 C22 C23 -63(2) . . . .
Pt2 N22 C22 C21 -39.9(18) . . . .
Pt2 N22 C22 C23 -161.9(14) . . . .
C21 C22 C23 C24 62(2) . . . .
N22 C22 C23 C24 179.9(18) . . . .
C22 C23 C24 C25 -60(3) . . . .
C23 C24 C25 C26 64(3) . . . .
C24 C25 C26 C21 -55(3) . . . .
C22 C21 C26 C25 57(3) . . . .
N21 C21 C26 C25 178.4(19) . . . .
N4D Pt3 N31 C31 -27(10) . . . .
N2A Pt3 N31 C31 -161.7(14) . . . .
N32 Pt3 N31 C31 18.2(14) . . . .
N31 Pt3 N32 C32 18.3(14) . . . .
N4D Pt3 N32 C32 -164.3(14) . . . .
N2A Pt3 N32 C32 19(7) . . . .
Pt3 N31 C31 C36 -164.3(15) . . . .
Pt3 N31 C31 C32 -47.8(16) . . . .
Pt3 N32 C32 C33 -166.1(15) . . . .
Pt3 N32 C32 C31 -47.1(18) . . . .
N31 C31 C32 C33 178.3(16) . . . .
C36 C31 C32 C33 -61(2) . . . .
N31 C31 C32 N32 61.8(19) . . . .
C36 C31 C32 N32 -177.6(17) . . . .
N32 C32 C33 C34 165.7(18) . . . .
C31 C32 C33 C34 53(2) . . . .
C32 C33 C34 C35 -50(3) . . . .
C33 C34 C35 C36 50(3) . . . .
N31 C31 C36 C35 171.5(18) . . . .
C32 C31 C36 C35 58(2) . . . .
C34 C35 C36 C31 -56(3) . . . .
N1C Pt4 N41 C41 -165(91) . . . .
N42 Pt4 N41 C41 11.8(19) . . . .
N2B Pt4 N41 C41 -163.1(19) . . . .
N1C Pt4 N42 C42 -166(2) . . . .
N2B Pt4 N42 C42 70(7) . . . .
N41 Pt4 N42 C42 14(2) . . . .
Pt4 N41 C41 C46 -162(2) . . . .
Pt4 N41 C41 C42 -37(3) . . . .
Pt4 N42 C42 C43 -167(3) . . . .
Pt4 N42 C42 C41 -34(3) . . . .
N41 C41 C42 C43 -176(3) . . . .
C46 C41 C42 C43 -53(4) . . . .
N41 C41 C42 N42 49(4) . . . .
C46 C41 C42 N42 172(2) . . . .
N42 C42 C43 C44 176(3) . . . .
C41 C42 C43 C44 50(5) . . . .
C42 C43 C44 C45 -47(5) . . . .
C43 C44 C45 C46 50(5) . . . .
C44 C45 C46 C41 -54(4) . . . .
N41 C41 C46 C45 -179(3) . . . .
C42 C41 C46 C45 52(4) . . . .
N52 Pt5 N51 C51 14.3(16) . . . .
N1E Pt5 N51 C51 96(25) . . . .
N1B Pt5 N51 C51 -168.8(16) . . . .
N1E Pt5 N52 C52 -165.3(15) . . . .
N51 Pt5 N52 C52 13.2(16) . . . .
N1B Pt5 N52 C52 -31(12) . . . .
Pt5 N51 C51 C52 -41(2) . . . .
Pt5 N51 C51 C56 -169.4(18) . . . .
C56 C51 C52 C53 -63(3) . . . .
N51 C51 C52 C53 173.0(18) . . . .
C56 C51 C52 N52 179(2) . . . .
N51 C51 C52 N52 54(2) . . . .
Pt5 N52 C52 C51 -41(2) . . . .
Pt5 N52 C52 C53 -160.6(15) . . . .
C51 C52 C53 C54 59(3) . . . .
N52 C52 C53 C54 178(2) . . . .
C52 C53 C54 C55 -56(4) . . . .
C53 C54 C55 C56 58(4) . . . .
C52 C51 C56 C55 58(3) . . . .
N51 C51 C56 C55 -179(2) . . . .
C54 C55 C56 C51 -54(3) . . . .
N62 Pt6 N61 C61 -1(4) . . . .
N3B Pt6 N61 C61 -172(3) . . . .
N1D Pt6 N61 C61 -119(5) . . . .
N71 Pt6 N61 C61 52(5) . . . .
N72 Pt6 N61 C61 16(4) . . . .
C62 Pt6 N61 C61 20(3) . . . .
N3B Pt6 N62 C62 98(8) . . . .
N1D Pt6 N62 C62 -160(3) . . . .
N71 Pt6 N62 C62 13(3) . . . .
N61 Pt6 N62 C62 31(4) . . . .
N72 Pt6 N62 C62 -69(6) . . . .
Pt6 N61 C61 C66 -150(3) . . . .
Pt6 N61 C61 C62 -31(4) . . . .
Pt6 N62 C62 C63 173(3) . . . .
Pt6 N62 C62 C61 -58(4) . . . .
N61 C61 C62 C63 -171(4) . . . .
C66 C61 C62 C63 -55(4) . . . .
N61 C61 C62 N62 63(4) . . . .
C66 C61 C62 N62 179(4) . . . .
N61 C61 C62 Pt6 26(3) . . . .
C66 C61 C62 Pt6 141(3) . . . .
N62 Pt6 C62 C63 -16(8) . . . .
N3B Pt6 C62 C63 -180(7) . . . .
N1D Pt6 C62 C63 9(9) . . . .
N71 Pt6 C62 C63 -178(9) . . . .
N61 Pt6 C62 C63 -160(9) . . . .
N72 Pt6 C62 C63 13(7) . . . .
N3B Pt6 C62 N62 -164(4) . . . .
N1D Pt6 C62 N62 25(4) . . . .
N71 Pt6 C62 N62 -162(4) . . . .
N61 Pt6 C62 N62 -144(4) . . . .
N72 Pt6 C62 N62 29(5) . . . .
N62 Pt6 C62 C61 125(4) . . . .
N3B Pt6 C62 C61 -39(3) . . . .
N1D Pt6 C62 C61 150(2) . . . .
N71 Pt6 C62 C61 -37(3) . . . .
N61 Pt6 C62 C61 -19(3) . . . .
N72 Pt6 C62 C61 154(5) . . . .
N62 C62 C63 C64 -179(4) . . . .
C61 C62 C63 C64 57(5) . . . .
Pt6 C62 C63 C64 -167(7) . . . .
C62 C63 C64 C65 -59(4) . . . .
C63 C64 C65 C66 65(4) . . . .
N61 C61 C66 C65 171(4) . . . .
C62 C61 C66 C65 56(4) . . . .
C64 C65 C66 C61 -67(4) . . . .
N62 Pt6 N71 C71 5(3) . . . .
N3B Pt6 N71 C71 -165(3) . . . .
N1D Pt6 N71 C71 48(8) . . . .
N61 Pt6 N71 C71 -121(6) . . . .
N72 Pt6 N71 C71 22(3) . . . .
C62 Pt6 N71 C71 16(3) . . . .
N62 Pt6 N72 C72 99(7) . . . .
N3B Pt6 N72 C72 -65(9) . . . .
N1D Pt6 N72 C72 -171(3) . . . .
N71 Pt6 N72 C72 4(3) . . . .
N61 Pt6 N72 C72 18(4) . . . .
C62 Pt6 N72 C72 12(4) . . . .
Pt6 N71 C71 C76 -161(3) . . . .
Pt6 N71 C71 C72 -42(4) . . . .
Pt6 N72 C72 C71 -28(5) . . . .
Pt6 N72 C72 C73 -171(3) . . . .
N71 C71 C72 N72 45(5) . . . .
C76 C71 C72 N72 163(4) . . . .
N71 C71 C72 C73 -173(4) . . . .
C76 C71 C72 C73 -54(4) . . . .
N72 C72 C73 C74 -160(4) . . . .
C71 C72 C73 C74 60(5) . . . .
C72 C73 C74 C75 -57(4) . . . .
C73 C74 C75 C76 62(4) . . . .
N71 C71 C76 C75 167(3) . . . .
C72 C71 C76 C75 50(4) . . . .
C74 C75 C76 C71 -61(5) . . . .
C6X N1X C2X N3X -2(2) . . . .
N1X C2X N3X C4X 0(4) . . . .
C2X N3X C4X N9X -178(4) . . . .
C2X N3X C4X C5X 1(5) . . . .
N3X C4X C5X N7X -178(3) . . . .
N9X C4X C5X N7X 1(4) . . . .
N3X C4X C5X C6X 0(6) . . . .
N9X C4X C5X C6X 179(3) . . . .
C2X N1X C6X N6X 178.0(16) . . . .
C2X N1X C6X C5X 3(3) . . . .
N7X C5X C6X N1X 176(3) . . . .
C4X C5X C6X N1X -2(4) . . . .
N7X C5X C6X N6X 1(5) . . . .
C4X C5X C6X N6X -177(3) . . . .
C4X C5X N7X C8X -3(4) . . . .
C6X C5X N7X C8X 179(3) . . . .
C5X N7X C8X N9X 4(4) . . . .
N7X C8X N9X C4X -4(5) . . . .
N7X C8X N9X C1RX 176(3) . . . .
N3X C4X N9X C8X -180(4) . . . .
C5X C4X N9X C8X 2(4) . . . .
N3X C4X N9X C1RX 0(6) . . . .
C5X C4X N9X C1RX -178(3) . . . .
C6Y N1Y C2Y O2Y 179(2) . . . .
C1RY N1Y C2Y O2Y 17(3) . . . .
C6Y N1Y C2Y N3Y -4(3) . . . .
C1RY N1Y C2Y N3Y -166(3) . . . .
O2Y C2Y N3Y C4Y -177(2) . . . .
N1Y C2Y N3Y C4Y 6(3) . . . .
C2Y N3Y C4Y O4Y 176(2) . . . .
C2Y N3Y C4Y C5Y -5(4) . . . .
O4Y C4Y C5Y C6Y -180(3) . . . .
N3Y C4Y C5Y C6Y 1(5) . . . .
C2Y N1Y C6Y C5Y 1(5) . . . .
C1RY N1Y C6Y C5Y 163(4) . . . .
C4Y C5Y C6Y N1Y 0(5) . . . .
C4RY O1RY C1RY N1Y -128(4) . . . .
C4RY O1RY C1RY C2RY -4(6) . . . .
C6Y N1Y C1RY O1RY 82(4) . . . .
C2Y N1Y C1RY O1RY -115(3) . . . .
C6Y N1Y C1RY C2RY -42(5) . . . .
C2Y N1Y C1RY C2RY 120(4) . . . .
O1RY C1RY C2RY O2RY 177(5) . . . .
N1Y C1RY C2RY O2RY -63(7) . . . .
O1RY C1RY C2RY C3RY 26(6) . . . .
N1Y C1RY C2RY C3RY 145(4) . . . .
O2RY C2RY C3RY O3RY -58(7) . . . .
C1RY C2RY C3RY O3RY 86(5) . . . .
O2RY C2RY C3RY C4RY -178(6) . . . .
C1RY C2RY C3RY C4RY -34(5) . . . .
C1RY O1RY C4RY C5RY 120(5) . . . .
C1RY O1RY C4RY C3RY -19(5) . . . .
O3RY C3RY C4RY O1RY -72(5) . . . .
C2RY C3RY C4RY O1RY 35(4) . . . .
O3RY C3RY C4RY C5RY -173(6) . . . .
C2RY C3RY C4RY C5RY -66(7) . . . .
O1RY C4RY C5RY O24P -139(5) . . . .
C3RY C4RY C5RY O24P -30(8) . . . .
C4RY C5RY O24P P2 180(6) . . . .
O23P P2 O24P C5RY -81(9) . . . .
O22P P2 O24P C5RY 46(9) . . . .
O21P P2 O24P C5RY 161(8) . . . .
O11P P1 O14P C5RX 64(4) . . . .
O12P P1 O14P C5RX -55(5) . . . .
O13P P1 O14P C5RX 174(3) . . . .
C4RX O1RX C1RX N9X -163(3) . . . .
C4RX O1RX C1RX C2RX -40(3) . . . .
C8X N9X C1RX O1RX 76(4) . . . .
C4X N9X C1RX O1RX -104(4) . . . .
C8X N9X C1RX C2RX -38(5) . . . .
C4X N9X C1RX C2RX 143(3) . . . .
O1RX C1RX C2RX O2RX -174(4) . . . .
N9X C1RX C2RX O2RX -61(4) . . . .
O1RX C1RX C2RX C3RX 51(3) . . . .
N9X C1RX C2RX C3RX 164(3) . . . .
O2RX C2RX C3RX O3RX -47(4) . . . .
C1RX C2RX C3RX O3RX 78(3) . . . .
O2RX C2RX C3RX C4RX -167(3) . . . .
C1RX C2RX C3RX C4RX -42(3) . . . .
C1RX O1RX C4RX C5RX 149(4) . . . .
C1RX O1RX C4RX C3RX 10(4) . . . .
O3RX C3RX C4RX O1RX -81(4) . . . .
C2RX C3RX C4RX O1RX 22(4) . . . .
O3RX C3RX C4RX C5RX 171(4) . . . .
C2RX C3RX C4RX C5RX -86(5) . . . .
O1RX C4RX C5RX O14P -81(4) . . . .
C3RX C4RX C5RX O14P 34(5) . . . .
P1 O14P C5RX C4RX -145(3) . . . .
O8N O6V N5N O6N -12(15) . . . .
O7N O6V N5N O6N 172(11) . . . .
O8N O6V N5N O7N 175(6) . . . .
O7N O6V N5N O8N -175(6) . . . .
O6N N5N O7N O6V -177(4) . . . .
O8N N5N O7N O6V 3(4) . . . .
O8N O6V O7N N5N -6(7) . . . .
O7N O6V O8N N5N 5(6) . . . .
O6N N5N O8N O6V 176(5) . . . .
O7N N5N O8N O6V -5(6) . . . .
